data_7124338
loop_
_publ_author_name
'Fostvedt, Jade I.'
'Lohrey, Trevor D.'
'Bergman, Robert G.'
'Arnold, John'

_publ_section_title
;
 Structural diversity in multinuclear tantalum polyhydrides formed via
 reductive hydrogenolysis of metal--carbon bonds
;
_journal_name_full 'Chemical Communications'
_journal_paper_doi 10.1039/C9CC07686G
_journal_year 2019
_chemical_formula_moiety 'C55 H66 B2 N8 Ta2, C55 H66 B2 N8 Ta2, C55 H66 B2 N8 Ta2, C6 H14, C6 H14, C6 H14'
_chemical_formula_sum 'C183 H240 B6 N24 Ta6'
_chemical_formula_weight 3926.54
_chemical_name_systematic
'Bis[(bis(3-(2,4,6-trimethylphenyl)-imidazole-2-ylidene)dihydrido)boron-tantalum(III)]-bis(\m-hydrido)-( \m-\h4:\h4-toluene)'
_chemical_properties_physical Air-sensitive,Moisture-sensitive,Oxygen-sensitive
_chemical_temperature_decomposition 447
_space_group_crystal_system monoclinic
_space_group_IT_number 14
_space_group_name_Hall '-P 2ybc'
_space_group_name_H-M_alt 'P 1 21/c 1'
_symmetry_space_group_name_Hall '-P 2ybc'
_symmetry_space_group_name_H-M 'P 1 21/c 1'
_atom_sites_solution_hydrogens mixed
_atom_sites_solution_primary iterative
_atom_sites_solution_secondary difmap
_audit_creation_method SHELXL-2018/3
_audit_update_record
;
2019-08-31 deposited with the CCDC.    2019-10-10 downloaded from the CCDC.
;
_cell_angle_alpha 90
_cell_angle_beta 90.941(2)
_cell_angle_gamma 90
_cell_formula_units_Z 4
_cell_length_a 13.8721(4)
_cell_length_b 28.0792(8)
_cell_length_c 44.8293(12)
_cell_measurement_reflns_used 9920
_cell_measurement_temperature 100(2)
_cell_measurement_theta_max 28.09
_cell_measurement_theta_min 2.36
_cell_volume 17459.4(8)
_computing_structure_refinement 'SHELXL-2018/3 (Sheldrick, 2018)'
_computing_structure_solution 'SHELXT 2018/2 (Sheldrick, 2018)'
_diffrn_ambient_temperature 100(2)
_diffrn_detector_area_resol_mean 8.366
_diffrn_measured_fraction_theta_full 1.000
_diffrn_measured_fraction_theta_max 1.000
_diffrn_measurement_device_type 'Bruker APEX-II CCD'
_diffrn_measurement_method '\f and \w scans'
_diffrn_radiation_type MoK\a
_diffrn_radiation_wavelength 0.71073
_diffrn_reflns_av_R_equivalents 0.0742
_diffrn_reflns_av_unetI/netI 0.0476
_diffrn_reflns_Laue_measured_fraction_full 1.000
_diffrn_reflns_Laue_measured_fraction_max 1.000
_diffrn_reflns_limit_h_max 17
_diffrn_reflns_limit_h_min -17
_diffrn_reflns_limit_k_max 35
_diffrn_reflns_limit_k_min -35
_diffrn_reflns_limit_l_max 56
_diffrn_reflns_limit_l_min -56
_diffrn_reflns_number 278605
_diffrn_reflns_point_group_measured_fraction_full 1.000
_diffrn_reflns_point_group_measured_fraction_max 1.000
_diffrn_reflns_theta_full 25.242
_diffrn_reflns_theta_max 26.373
_diffrn_reflns_theta_min 0.856
_diffrn_source 'sealed tube'
_exptl_absorpt_coefficient_mu 3.802
_exptl_absorpt_correction_T_max 0.7457
_exptl_absorpt_correction_T_min 0.5793
_exptl_absorpt_correction_type multi-scan
_exptl_crystal_colour purple
_exptl_crystal_density_diffrn 1.494
_exptl_crystal_description Prism
_exptl_crystal_F_000 7896
_exptl_crystal_recrystallization_method 'Re-crystallisation from solvent: toluene, hexane'
_exptl_crystal_size_max 0.250
_exptl_crystal_size_mid 0.240
_exptl_crystal_size_min 0.200
_refine_diff_density_max 1.126
_refine_diff_density_min -1.236
_refine_diff_density_rms 0.131
_refine_ls_extinction_method none
_refine_ls_goodness_of_fit_ref 1.058
_refine_ls_hydrogen_treatment mixed
_refine_ls_matrix_type full
_refine_ls_number_parameters 2125
_refine_ls_number_reflns 35701
_refine_ls_number_restraints 0
_refine_ls_restrained_S_all 1.058
_refine_ls_R_factor_all 0.0521
_refine_ls_R_factor_gt 0.0369
_refine_ls_shift/su_max 0.004
_refine_ls_shift/su_mean 0.000
_refine_ls_structure_factor_coef Fsqd
_refine_ls_weighting_details 'w=1/[\s^2^(Fo^2^)+59.0796P] where P=(Fo^2^+2Fc^2^)/3'
_refine_ls_weighting_scheme calc
_refine_ls_wR_factor_gt 0.0620
_refine_ls_wR_factor_ref 0.0660
_reflns_Friedel_coverage 0.000
_reflns_number_gt 29241
_reflns_number_total 35701
_reflns_threshold_expression 'I > 2\s(I)'
_cod_data_source_file c9cc07686g7.cif
_cod_data_source_block jif011_0m
_cod_depositor_comments
;
The following automatic conversions were performed:

'_chemical_melting_point' tag was changed to
'_chemical_temperature_decomposition' since the value had been '447
(decomp)'. The value '447 (decomp)' was changed to '447'.

Automatic conversion script
Id: cif_fix_values 4973 2017-02-22 13:04:09Z antanas 
;
_cod_database_code 7124338
_shelx_shelxl_version_number 2018/3
_shelx_space_group_comment
;
The symmetry employed for this shelxl refinement is uniquely defined
by the following loop, which should always be used as a source of
symmetry information in preference to the above space-group names.
They are only intended as comments.
;
_shelx_estimated_absorpt_t_max 0.517
_shelx_estimated_absorpt_t_min 0.450

loop_
_space_group_symop_operation_xyz
'x, y, z'
'-x, y+1/2, -z+1/2'
'-x, -y, -z'
'x, -y-1/2, z-1/2'

loop_
_atom_site_label
_atom_site_type_symbol
_atom_site_fract_x
_atom_site_fract_y
_atom_site_fract_z
_atom_site_U_iso_or_equiv
_atom_site_adp_type
_atom_site_occupancy
_atom_site_site_symmetry_order
_atom_site_calc_flag
_atom_site_refinement_flags_posn
_atom_site_refinement_flags_adp
_atom_site_refinement_flags_occupancy
_atom_site_disorder_assembly
_atom_site_disorder_group
Ta1 Ta 0.94818(2) 0.12779(2) 0.38944(2) 0.01163(4) Uani 1 1 d . . . . .
Ta2 Ta 0.81696(2) 0.19416(2) 0.39358(2) 0.01072(4) Uani 1 1 d . . . . .
N1 N 1.1899(3) 0.13635(14) 0.37027(8) 0.0195(9) Uani 1 1 d . . . . .
N2 N 1.0873(3) 0.10353(13) 0.34029(8) 0.0188(9) Uani 1 1 d . . . . .
N3 N 0.9577(3) 0.04166(13) 0.34925(8) 0.0203(9) Uani 1 1 d . . . . .
N4 N 0.9119(3) 0.00333(13) 0.38808(9) 0.0223(9) Uani 1 1 d . . . . .
N5 N 0.8255(3) 0.31785(12) 0.38550(8) 0.0147(8) Uani 1 1 d . . . . .
N6 N 0.7547(3) 0.27322(12) 0.35247(8) 0.0133(8) Uani 1 1 d . . . . .
N7 N 0.6306(3) 0.20940(12) 0.35902(8) 0.0138(8) Uani 1 1 d . . . . .
N8 N 0.5634(3) 0.18113(13) 0.39833(8) 0.0150(8) Uani 1 1 d . . . . .
C1 C 0.9328(3) 0.04807(16) 0.37824(10) 0.0179(10) Uani 1 1 d . . . . .
C2 C 1.0939(3) 0.12627(16) 0.36691(9) 0.0168(10) Uani 1 1 d . . . . .
C3 C 0.9522(4) -0.00577(17) 0.34147(12) 0.0286(13) Uani 1 1 d . . . . .
H3 H 0.966148 -0.018884 0.322491 0.034 Uiso 1 1 calc R U . . .
C4 C 0.9237(4) -0.03009(17) 0.36555(12) 0.0305(13) Uani 1 1 d . . . . .
H4 H 0.913511 -0.063467 0.366916 0.037 Uiso 1 1 calc R U . . .
C5 C 0.8743(4) -0.00875(15) 0.41682(11) 0.0208(11) Uani 1 1 d . . . . .
C6 C 0.9368(4) -0.01290(16) 0.44102(11) 0.0223(11) Uani 1 1 d . . . . .
C7 C 1.0441(4) -0.00746(18) 0.43752(12) 0.0296(13) Uani 1 1 d . . . . .
H7A H 1.066564 -0.029711 0.422285 0.044 Uiso 1 1 calc R U . . .
H7B H 1.076856 -0.014376 0.456572 0.044 Uiso 1 1 calc R U . . .
H7C H 1.058776 0.025230 0.431427 0.044 Uiso 1 1 calc R U . . .
C8 C 0.8973(4) -0.02273(16) 0.46879(11) 0.0229(11) Uani 1 1 d . . . . .
H8 H 0.938640 -0.024506 0.485858 0.028 Uiso 1 1 calc R U . . .
C9 C 0.7992(4) -0.02995(17) 0.47204(11) 0.0271(12) Uani 1 1 d . . . . .
C10 C 0.7594(4) -0.0411(2) 0.50277(12) 0.0390(15) Uani 1 1 d . . . . .
H10A H 0.801631 -0.064068 0.512949 0.058 Uiso 1 1 calc R U . . .
H10B H 0.694515 -0.054526 0.500560 0.058 Uiso 1 1 calc R U . . .
H10C H 0.756509 -0.011694 0.514540 0.058 Uiso 1 1 calc R U . . .
C11 C 0.7403(4) -0.02745(16) 0.44667(12) 0.0284(12) Uani 1 1 d . . . . .
H11 H 0.673292 -0.033686 0.448452 0.034 Uiso 1 1 calc R U . . .
C12 C 0.7758(4) -0.01627(15) 0.41920(11) 0.0236(12) Uani 1 1 d . . . . .
C13 C 0.7087(4) -0.00986(18) 0.39255(12) 0.0313(13) Uani 1 1 d . . . . .
H13A H 0.711782 0.023204 0.385631 0.047 Uiso 1 1 calc R U . . .
H13B H 0.642579 -0.017398 0.398286 0.047 Uiso 1 1 calc R U . . .
H13C H 0.728350 -0.031234 0.376472 0.047 Uiso 1 1 calc R U . . .
C14 C 1.1759(4) 0.09900(18) 0.32742(11) 0.0259(12) Uani 1 1 d . . . . .
H14 H 1.189067 0.083938 0.308953 0.031 Uiso 1 1 calc R U . . .
C15 C 1.2409(4) 0.11989(19) 0.34588(11) 0.0298(13) Uani 1 1 d . . . . .
H15 H 1.308249 0.122796 0.342839 0.036 Uiso 1 1 calc R U . . .
C16 C 1.2301(3) 0.16463(17) 0.39428(10) 0.0186(10) Uani 1 1 d . . . . .
C17 C 1.2321(4) 0.21375(17) 0.39094(11) 0.0239(11) Uani 1 1 d . . . . .
C18 C 1.2010(5) 0.2356(2) 0.36133(13) 0.0442(16) Uani 1 1 d . . . . .
H18A H 1.240085 0.222314 0.345329 0.066 Uiso 1 1 calc R U . . .
H18B H 1.210068 0.270209 0.362152 0.066 Uiso 1 1 calc R U . . .
H18C H 1.132852 0.228439 0.357388 0.066 Uiso 1 1 calc R U . . .
C19 C 1.2642(4) 0.24133(18) 0.41469(12) 0.0271(12) Uani 1 1 d . . . . .
H19 H 1.264873 0.275021 0.412757 0.033 Uiso 1 1 calc R U . . .
C20 C 1.2956(4) 0.22072(18) 0.44123(11) 0.0236(11) Uani 1 1 d . . . . .
C21 C 1.3244(4) 0.2513(2) 0.46761(12) 0.0371(14) Uani 1 1 d . . . . .
H21A H 1.351003 0.281529 0.460479 0.056 Uiso 1 1 calc R U . . .
H21B H 1.373245 0.234677 0.479718 0.056 Uiso 1 1 calc R U . . .
H21C H 1.267710 0.257695 0.479737 0.056 Uiso 1 1 calc R U . . .
C22 C 1.2975(3) 0.17123(17) 0.44338(10) 0.0204(11) Uani 1 1 d . . . . .
H22 H 1.321944 0.156756 0.461100 0.025 Uiso 1 1 calc R U . . .
C23 C 1.2640(3) 0.14238(17) 0.41989(10) 0.0191(10) Uani 1 1 d . . . . .
C24 C 1.2617(4) 0.08926(17) 0.42283(11) 0.0272(12) Uani 1 1 d . . . . .
H24A H 1.194938 0.078631 0.425020 0.041 Uiso 1 1 calc R U . . .
H24B H 1.299796 0.079648 0.440434 0.041 Uiso 1 1 calc R U . . .
H24C H 1.289003 0.074740 0.404970 0.041 Uiso 1 1 calc R U . . .
C25 C 0.8094(3) 0.27116(15) 0.37778(9) 0.0140(10) Uani 1 1 d . . . . .
C26 C 0.6515(3) 0.19084(15) 0.38632(10) 0.0142(10) Uani 1 1 d . . . . .
C27 C 0.7362(4) 0.31956(15) 0.34434(10) 0.0184(10) Uani 1 1 d . . . . .
H27 H 0.699192 0.329885 0.327540 0.022 Uiso 1 1 calc R U . . .
C28 C 0.7806(3) 0.34759(16) 0.36479(10) 0.0182(10) Uani 1 1 d . . . . .
H28 H 0.781168 0.381419 0.364966 0.022 Uiso 1 1 calc R U . . .
C29 C 0.8896(3) 0.33524(14) 0.40860(9) 0.0136(10) Uani 1 1 d . . . . .
C30 C 0.8531(3) 0.35072(15) 0.43551(10) 0.0174(10) Uani 1 1 d . . . . .
C31 C 0.7474(4) 0.34921(19) 0.44150(11) 0.0301(13) Uani 1 1 d . . . . .
H31A H 0.714186 0.373330 0.429325 0.045 Uiso 1 1 calc R U . . .
H31B H 0.736669 0.355709 0.462668 0.045 Uiso 1 1 calc R U . . .
H31C H 0.722023 0.317601 0.436438 0.045 Uiso 1 1 calc R U . . .
C32 C 0.9185(4) 0.36843(15) 0.45658(10) 0.0199(11) Uani 1 1 d . . . . .
H32 H 0.895168 0.378777 0.475297 0.024 Uiso 1 1 calc R U . . .
C33 C 1.0158(4) 0.37152(15) 0.45138(10) 0.0197(11) Uani 1 1 d . . . . .
C34 C 1.0854(4) 0.39220(18) 0.47438(12) 0.0337(14) Uani 1 1 d . . . . .
H34A H 1.105435 0.424049 0.468052 0.051 Uiso 1 1 calc R U . . .
H34B H 1.142088 0.371547 0.476260 0.051 Uiso 1 1 calc R U . . .
H34C H 1.053545 0.394362 0.493689 0.051 Uiso 1 1 calc R U . . .
C35 C 1.0491(4) 0.35592(16) 0.42414(11) 0.0227(11) Uani 1 1 d . . . . .
H35 H 1.116143 0.357548 0.420305 0.027 Uiso 1 1 calc R U . . .
C36 C 0.9871(4) 0.33794(16) 0.40228(10) 0.0199(11) Uani 1 1 d . . . . .
C37 C 1.0240(4) 0.3219(2) 0.37256(12) 0.0348(14) Uani 1 1 d . . . . .
H37A H 1.010033 0.287983 0.369795 0.052 Uiso 1 1 calc R U . . .
H37B H 1.093826 0.327069 0.371916 0.052 Uiso 1 1 calc R U . . .
H37C H 0.992264 0.340277 0.356618 0.052 Uiso 1 1 calc R U . . .
C38 C 0.5320(3) 0.21198(16) 0.35428(11) 0.0205(11) Uani 1 1 d . . . . .
H38 H 0.500122 0.224074 0.336965 0.025 Uiso 1 1 calc R U . . .
C39 C 0.4896(4) 0.19431(17) 0.37857(10) 0.0218(11) Uani 1 1 d . . . . .
H39 H 0.422268 0.191359 0.381684 0.026 Uiso 1 1 calc R U . . .
C40 C 0.5485(3) 0.15558(16) 0.42562(10) 0.0156(10) Uani 1 1 d . . . . .
C41 C 0.5591(3) 0.17900(16) 0.45272(10) 0.0186(10) Uani 1 1 d . . . . .
C42 C 0.5781(4) 0.23225(16) 0.45368(11) 0.0254(12) Uani 1 1 d . . . . .
H42A H 0.631921 0.239933 0.440635 0.038 Uiso 1 1 calc R U . . .
H42B H 0.594378 0.241799 0.474180 0.038 Uiso 1 1 calc R U . . .
H42C H 0.520271 0.249372 0.446856 0.038 Uiso 1 1 calc R U . . .
C43 C 0.5511(3) 0.15236(17) 0.47871(11) 0.0217(11) Uani 1 1 d . . . . .
H43 H 0.558907 0.167754 0.497462 0.026 Uiso 1 1 calc R U . . .
C44 C 0.5319(4) 0.10367(17) 0.47795(11) 0.0215(11) Uani 1 1 d . . . . .
C45 C 0.5323(4) 0.07456(19) 0.50646(11) 0.0324(13) Uani 1 1 d . . . . .
H45A H 0.593307 0.057092 0.508328 0.049 Uiso 1 1 calc R U . . .
H45B H 0.478565 0.051928 0.505853 0.049 Uiso 1 1 calc R U . . .
H45C H 0.525456 0.095847 0.523618 0.049 Uiso 1 1 calc R U . . .
C46 C 0.5166(3) 0.08231(17) 0.45033(11) 0.0203(11) Uani 1 1 d . . . . .
H46 H 0.499912 0.049511 0.449554 0.024 Uiso 1 1 calc R U . . .
C47 C 0.5249(3) 0.10726(16) 0.42397(10) 0.0180(10) Uani 1 1 d . . . . .
C48 C 0.5136(4) 0.08272(17) 0.39418(11) 0.0250(12) Uani 1 1 d . . . . .
H48A H 0.456658 0.095333 0.383638 0.038 Uiso 1 1 calc R U . . .
H48B H 0.505742 0.048403 0.397292 0.038 Uiso 1 1 calc R U . . .
H48C H 0.571028 0.088489 0.382263 0.038 Uiso 1 1 calc R U . . .
C49 C 0.9752(4) 0.20096(16) 0.42470(10) 0.0156(10) Uani 1 1 d . . . . .
C50 C 0.8872(3) 0.21862(15) 0.43579(9) 0.0155(10) Uani 1 1 d . . . . .
H50 H 0.880933 0.252260 0.442822 0.019 Uiso 1 1 calc R U . . .
C51 C 0.8169(3) 0.18295(15) 0.44324(9) 0.0143(10) Uani 1 1 d . . . . .
H51 H 0.759017 0.191650 0.455098 0.017 Uiso 1 1 calc R U . . .
C52 C 0.8442(3) 0.13405(15) 0.43990(10) 0.0162(10) Uani 1 1 d . . . . .
C53 C 0.7709(4) 0.09673(16) 0.44701(11) 0.0218(11) Uani 1 1 d . . . . .
H53A H 0.767792 0.092662 0.468690 0.033 Uiso 1 1 calc R U . . .
H53B H 0.789282 0.066494 0.437791 0.033 Uiso 1 1 calc R U . . .
H53C H 0.707562 0.106621 0.439218 0.033 Uiso 1 1 calc R U . . .
C54 C 0.9439(3) 0.11907(15) 0.43913(9) 0.0137(9) Uani 1 1 d . . . . .
H54 H 0.964282 0.088375 0.448618 0.016 Uiso 1 1 calc R U . . .
C55 C 1.0148(3) 0.15431(15) 0.43140(9) 0.0144(10) Uani 1 1 d . . . . .
H55 H 1.084872 0.149653 0.436059 0.017 Uiso 1 1 calc R U . . .
B1 B 0.9843(4) 0.0867(2) 0.33147(12) 0.0207(12) Uani 1 1 d . . . . .
B2 B 0.7172(4) 0.22523(18) 0.34037(12) 0.0145(11) Uani 1 1 d . . . . .
Ta3 Ta 0.83796(2) 0.69724(2) 0.44660(2) 0.01117(4) Uani 1 1 d . . . . .
Ta4 Ta 0.69620(2) 0.63695(2) 0.45299(2) 0.01157(4) Uani 1 1 d . . . . .
N9 N 1.0883(3) 0.67966(13) 0.44103(8) 0.0177(9) Uani 1 1 d . . . . .
N10 N 1.0261(3) 0.71124(13) 0.48010(8) 0.0156(8) Uani 1 1 d . . . . .
N11 N 0.9102(3) 0.77869(13) 0.48439(8) 0.0148(8) Uani 1 1 d . . . . .
N12 N 0.8458(3) 0.82142(13) 0.44937(8) 0.0152(8) Uani 1 1 d . . . . .
N13 N 0.7064(3) 0.51305(13) 0.46427(8) 0.0204(9) Uani 1 1 d . . . . .
N14 N 0.6613(3) 0.56085(13) 0.49927(8) 0.0183(9) Uani 1 1 d . . . . .
N15 N 0.5473(3) 0.63079(13) 0.50169(8) 0.0148(8) Uani 1 1 d . . . . .
N16 N 0.4546(3) 0.65789(13) 0.46666(8) 0.0164(8) Uani 1 1 d . . . . .
C56 C 0.8561(3) 0.77537(15) 0.45901(10) 0.0156(10) Uani 1 1 d . . . . .
C57 C 1.0022(3) 0.68983(15) 0.45386(10) 0.0166(10) Uani 1 1 d . . . . .
C58 C 0.9335(4) 0.82538(16) 0.49068(10) 0.0204(11) Uani 1 1 d . . . . .
H58 H 0.970968 0.836392 0.507214 0.024 Uiso 1 1 calc R U . . .
C59 C 0.8935(4) 0.85238(16) 0.46913(10) 0.0224(11) Uani 1 1 d . . . . .
H59 H 0.897001 0.886074 0.467559 0.027 Uiso 1 1 calc R U . . .
C60 C 0.7811(3) 0.83734(15) 0.42605(10) 0.0156(10) Uani 1 1 d . . . . .
C61 C 0.6857(4) 0.84518(16) 0.43355(10) 0.0202(11) Uani 1 1 d . . . . .
C62 C 0.6536(4) 0.8371(2) 0.46506(11) 0.0343(13) Uani 1 1 d . . . . .
H62A H 0.662728 0.803527 0.470351 0.051 Uiso 1 1 calc R U . . .
H62B H 0.585270 0.845434 0.466639 0.051 Uiso 1 1 calc R U . . .
H62C H 0.691905 0.857094 0.478691 0.051 Uiso 1 1 calc R U . . .
C63 C 0.6217(4) 0.86009(16) 0.41131(11) 0.0232(11) Uani 1 1 d . . . . .
H63 H 0.555989 0.865149 0.416082 0.028 Uiso 1 1 calc R U . . .
C64 C 0.6513(4) 0.86780(16) 0.38224(11) 0.0242(12) Uani 1 1 d . . . . .
C65 C 0.5807(4) 0.88406(19) 0.35841(12) 0.0332(13) Uani 1 1 d . . . . .
H65A H 0.518265 0.868614 0.361430 0.050 Uiso 1 1 calc R U . . .
H65B H 0.605045 0.875431 0.338737 0.050 Uiso 1 1 calc R U . . .
H65C H 0.572922 0.918692 0.359582 0.050 Uiso 1 1 calc R U . . .
C66 C 0.7475(4) 0.86022(16) 0.37582(10) 0.0229(11) Uani 1 1 d . . . . .
H66 H 0.768439 0.865343 0.356004 0.027 Uiso 1 1 calc R U . . .
C67 C 0.8148(4) 0.84536(15) 0.39732(10) 0.0179(10) Uani 1 1 d . . . . .
C68 C 0.9186(4) 0.83666(18) 0.39014(11) 0.0271(12) Uani 1 1 d . . . . .
H68A H 0.959315 0.859366 0.401148 0.041 Uiso 1 1 calc R U . . .
H68B H 0.927847 0.840805 0.368671 0.041 Uiso 1 1 calc R U . . .
H68C H 0.936344 0.804116 0.395905 0.041 Uiso 1 1 calc R U . . .
C69 C 1.1245(3) 0.71573(17) 0.48332(10) 0.0196(11) Uani 1 1 d . . . . .
H69 H 1.158160 0.730048 0.499622 0.023 Uiso 1 1 calc R U . . .
C70 C 1.1642(4) 0.69606(17) 0.45905(11) 0.0240(11) Uani 1 1 d . . . . .
H70 H 1.231056 0.693787 0.454974 0.029 Uiso 1 1 calc R U . . .
C71 C 1.1019(3) 0.65111(16) 0.41495(10) 0.0175(10) Uani 1 1 d . . . . .
C72 C 1.0986(3) 0.67290(16) 0.38677(10) 0.0170(10) Uani 1 1 d . . . . .
C73 C 1.0843(4) 0.72562(16) 0.38392(11) 0.0242(11) Uani 1 1 d . . . . .
H73A H 1.037610 0.736315 0.398672 0.036 Uiso 1 1 calc R U . . .
H73B H 1.059923 0.733100 0.363819 0.036 Uiso 1 1 calc R U . . .
H73C H 1.145903 0.741909 0.387413 0.036 Uiso 1 1 calc R U . . .
C74 C 1.1088(3) 0.64375(17) 0.36199(11) 0.0218(11) Uani 1 1 d . . . . .
H74 H 1.104565 0.657485 0.342649 0.026 Uiso 1 1 calc R U . . .
C75 C 1.1251(3) 0.59470(17) 0.36469(11) 0.0219(11) Uani 1 1 d . . . . .
C76 C 1.1322(4) 0.56357(19) 0.33742(12) 0.0352(14) Uani 1 1 d . . . . .
H76A H 1.067369 0.557227 0.329335 0.053 Uiso 1 1 calc R U . . .
H76B H 1.163335 0.533407 0.342868 0.053 Uiso 1 1 calc R U . . .
H76C H 1.170438 0.579835 0.322316 0.053 Uiso 1 1 calc R U . . .
C77 C 1.1305(4) 0.57511(18) 0.39300(11) 0.0248(12) Uani 1 1 d . . . . .
H77 H 1.142291 0.541938 0.395056 0.030 Uiso 1 1 calc R U . . .
C78 C 1.1192(3) 0.60255(17) 0.41850(10) 0.0210(11) Uani 1 1 d . . . . .
C79 C 1.1206(4) 0.58015(19) 0.44919(11) 0.0317(13) Uani 1 1 d . . . . .
H79A H 1.169787 0.595766 0.461708 0.048 Uiso 1 1 calc R U . . .
H79B H 1.135620 0.546169 0.447478 0.048 Uiso 1 1 calc R U . . .
H79C H 1.057273 0.584008 0.458261 0.048 Uiso 1 1 calc R U . . .
C80 C 0.5481(3) 0.64543(15) 0.47269(10) 0.0160(10) Uani 1 1 d . . . . .
C81 C 0.6943(3) 0.56009(16) 0.47098(10) 0.0192(11) Uani 1 1 d . . . . .
C82 C 0.4567(3) 0.63423(17) 0.51329(10) 0.0207(11) Uani 1 1 d . . . . .
H82 H 0.438636 0.625974 0.532971 0.025 Uiso 1 1 calc R U . . .
C83 C 0.3979(4) 0.65153(17) 0.49155(10) 0.0233(11) Uani 1 1 d . . . . .
H83 H 0.330979 0.658053 0.493020 0.028 Uiso 1 1 calc R U . . .
C84 C 0.4191(3) 0.67538(16) 0.43822(9) 0.0148(10) Uani 1 1 d . . . . .
C85 C 0.4231(3) 0.72333(17) 0.43224(10) 0.0193(10) Uani 1 1 d . . . . .
C86 C 0.4597(5) 0.75800(18) 0.45560(12) 0.0360(14) Uani 1 1 d . . . . .
H86A H 0.414510 0.759099 0.472165 0.054 Uiso 1 1 calc R U . . .
H86B H 0.465182 0.789778 0.446745 0.054 Uiso 1 1 calc R U . . .
H86C H 0.523103 0.747616 0.463034 0.054 Uiso 1 1 calc R U . . .
C87 C 0.3934(4) 0.73877(18) 0.40411(11) 0.0240(11) Uani 1 1 d . . . . .
H87 H 0.397213 0.771715 0.399453 0.029 Uiso 1 1 calc R U . . .
C88 C 0.3584(3) 0.70740(18) 0.38264(10) 0.0203(11) Uani 1 1 d . . . . .
C89 C 0.3277(4) 0.7254(2) 0.35235(11) 0.0340(14) Uani 1 1 d . . . . .
H89A H 0.309308 0.758980 0.353799 0.051 Uiso 1 1 calc R U . . .
H89B H 0.272459 0.706754 0.344991 0.051 Uiso 1 1 calc R U . . .
H89C H 0.381235 0.722085 0.338510 0.051 Uiso 1 1 calc R U . . .
C90 C 0.3535(3) 0.65933(17) 0.38990(10) 0.0211(11) Uani 1 1 d . . . . .
H90 H 0.328455 0.637586 0.375508 0.025 Uiso 1 1 calc R U . . .
C91 C 0.3840(3) 0.64211(16) 0.41744(10) 0.0185(10) Uani 1 1 d . . . . .
C92 C 0.3834(4) 0.58977(17) 0.42441(12) 0.0299(13) Uani 1 1 d . . . . .
H92A H 0.449687 0.578650 0.427635 0.045 Uiso 1 1 calc R U . . .
H92B H 0.353828 0.572334 0.407678 0.045 Uiso 1 1 calc R U . . .
H92C H 0.346151 0.584188 0.442476 0.045 Uiso 1 1 calc R U . . .
C93 C 0.6525(4) 0.51478(17) 0.51006(11) 0.0268(12) Uani 1 1 d . . . . .
H93 H 0.630665 0.506015 0.529267 0.032 Uiso 1 1 calc R U . . .
C94 C 0.6801(4) 0.48497(17) 0.48867(11) 0.0265(12) Uani 1 1 d . . . . .
H94 H 0.681646 0.451188 0.489770 0.032 Uiso 1 1 calc R U . . .
C95 C 0.7552(4) 0.49536(15) 0.43846(10) 0.0197(11) Uani 1 1 d . . . . .
C96 C 0.8550(4) 0.48816(16) 0.44107(11) 0.0226(11) Uani 1 1 d . . . . .
C97 C 0.9075(4) 0.49780(19) 0.47013(12) 0.0347(14) Uani 1 1 d . . . . .
H97A H 0.895091 0.530612 0.476436 0.052 Uiso 1 1 calc R U . . .
H97B H 0.976928 0.493339 0.467461 0.052 Uiso 1 1 calc R U . . .
H97C H 0.884739 0.475703 0.485398 0.052 Uiso 1 1 calc R U . . .
C98 C 0.9033(4) 0.47381(16) 0.41601(11) 0.0253(12) Uani 1 1 d . . . . .
H98 H 0.970609 0.467828 0.417459 0.030 Uiso 1 1 calc R U . . .
C99 C 0.8559(4) 0.46781(16) 0.38846(11) 0.0248(12) Uani 1 1 d . . . . .
C100 C 0.9136(5) 0.45733(19) 0.36099(13) 0.0395(15) Uani 1 1 d . . . . .
H10D H 0.948103 0.486118 0.354937 0.059 Uiso 1 1 calc R U . . .
H10E H 0.870076 0.447132 0.344780 0.059 Uiso 1 1 calc R U . . .
H10F H 0.960141 0.431932 0.365417 0.059 Uiso 1 1 calc R U . . .
C101 C 0.7565(4) 0.47368(16) 0.38736(11) 0.0261(12) Uani 1 1 d . . . . .
H101 H 0.723021 0.468546 0.368981 0.031 Uiso 1 1 calc R U . . .
C102 C 0.7045(4) 0.48681(16) 0.41222(11) 0.0218(11) Uani 1 1 d . . . . .
C103 C 0.5967(4) 0.49224(19) 0.41046(12) 0.0317(13) Uani 1 1 d . . . . .
H10G H 0.567175 0.473169 0.426189 0.048 Uiso 1 1 calc R U . . .
H10H H 0.572963 0.481273 0.390928 0.048 Uiso 1 1 calc R U . . .
H10I H 0.579568 0.525820 0.413135 0.048 Uiso 1 1 calc R U . . .
C104 C 0.6821(4) 0.70485(16) 0.41349(9) 0.0158(10) Uani 1 1 d . . . . .
C105 C 0.6382(3) 0.65865(15) 0.40879(9) 0.0149(10) Uani 1 1 d . . . . .
H105 H 0.568317 0.655185 0.403407 0.018 Uiso 1 1 calc R U . . .
C106 C 0.7063(3) 0.62034(16) 0.40434(10) 0.0163(10) Uani 1 1 d . . . . .
H106 H 0.683523 0.588872 0.396511 0.020 Uiso 1 1 calc R U . . .
C107 C 0.8071(3) 0.63240(15) 0.40370(9) 0.0155(10) Uani 1 1 d . . . . .
C108 C 0.8768(3) 0.59220(16) 0.39955(11) 0.0204(11) Uani 1 1 d . . . . .
H10J H 0.941562 0.602451 0.405819 0.031 Uiso 1 1 calc R U . . .
H10K H 0.877289 0.582952 0.378478 0.031 Uiso 1 1 calc R U . . .
H10L H 0.857123 0.564924 0.411661 0.031 Uiso 1 1 calc R U . . .
C109 C 0.8408(3) 0.67963(16) 0.39788(10) 0.0161(10) Uani 1 1 d . . . . .
H109 H 0.900623 0.684842 0.386165 0.019 Uiso 1 1 calc R U . . .
C110 C 0.7748(3) 0.71826(16) 0.40292(9) 0.0160(10) Uani 1 1 d . . . . .
H110 H 0.786384 0.750614 0.394370 0.019 Uiso 1 1 calc R U . . .
B3 B 0.9425(4) 0.73119(18) 0.49857(12) 0.0154(11) Uani 1 1 d . . . . .
B4 B 0.6434(4) 0.60993(19) 0.51347(12) 0.0173(12) Uani 1 1 d . . . . .
Ta5 Ta 0.61596(2) 0.36064(2) 0.22635(2) 0.01212(4) Uani 1 1 d . . . . .
Ta6 Ta 0.48600(2) 0.29299(2) 0.22463(2) 0.01068(4) Uani 1 1 d . . . . .
N17 N 0.8643(3) 0.35316(13) 0.21786(8) 0.0189(9) Uani 1 1 d . . . . .
N18 N 0.7758(3) 0.39162(14) 0.18598(8) 0.0203(9) Uani 1 1 d . . . . .
N19 N 0.6440(3) 0.45229(13) 0.19263(9) 0.0214(9) Uani 1 1 d . . . . .
N20 N 0.5903(3) 0.48530(13) 0.23242(9) 0.0233(10) Uani 1 1 d . . . . .
N21 N 0.5077(3) 0.16951(12) 0.21840(8) 0.0163(9) Uani 1 1 d . . . . .
N22 N 0.4453(3) 0.21142(12) 0.18274(8) 0.0152(8) Uani 1 1 d . . . . .
N23 N 0.3138(3) 0.27272(12) 0.18468(8) 0.0139(8) Uani 1 1 d . . . . .
N24 N 0.2320(3) 0.30338(12) 0.22043(8) 0.0136(8) Uani 1 1 d . . . . .
C111 C 0.7709(3) 0.36370(15) 0.21072(10) 0.0169(10) Uani 1 1 d . . . . .
C112 C 0.6083(3) 0.44183(16) 0.21987(10) 0.0180(10) Uani 1 1 d . . . . .
C113 C 0.8704(4) 0.39840(18) 0.17821(12) 0.0287(12) Uani 1 1 d . . . . .
H113 H 0.892275 0.416750 0.161859 0.034 Uiso 1 1 calc R U . . .
C114 C 0.9265(4) 0.37437(18) 0.19795(12) 0.0300(13) Uani 1 1 d . . . . .
H114 H 0.994842 0.372385 0.198161 0.036 Uiso 1 1 calc R U . . .
C115 C 0.8933(3) 0.31779(16) 0.23963(10) 0.0176(10) Uani 1 1 d . . . . .
C116 C 0.9134(3) 0.33110(17) 0.26902(10) 0.0194(11) Uani 1 1 d . . . . .
C117 C 0.9089(4) 0.38263(18) 0.27857(12) 0.0310(13) Uani 1 1 d . . . . .
H11A H 0.965013 0.399689 0.270974 0.046 Uiso 1 1 calc R U . . .
H11B H 0.909011 0.384439 0.300403 0.046 Uiso 1 1 calc R U . . .
H11C H 0.849746 0.397184 0.270531 0.046 Uiso 1 1 calc R U . . .
C118 C 0.9352(3) 0.29519(18) 0.28935(11) 0.0237(11) Uani 1 1 d . . . . .
H118 H 0.947893 0.303422 0.309595 0.028 Uiso 1 1 calc R U . . .
C119 C 0.9390(4) 0.24794(18) 0.28102(11) 0.0230(11) Uani 1 1 d . . . . .
C120 C 0.9605(4) 0.2091(2) 0.30352(11) 0.0341(14) Uani 1 1 d . . . . .
H12A H 0.972456 0.223398 0.323181 0.051 Uiso 1 1 calc R U . . .
H12B H 1.017760 0.191342 0.297436 0.051 Uiso 1 1 calc R U . . .
H12C H 0.905350 0.187417 0.304527 0.051 Uiso 1 1 calc R U . . .
C121 C 0.9215(4) 0.23635(16) 0.25140(10) 0.0209(11) Uani 1 1 d . . . . .
H121 H 0.925979 0.203987 0.245399 0.025 Uiso 1 1 calc R U . . .
C122 C 0.8977(3) 0.27063(17) 0.23023(10) 0.0195(10) Uani 1 1 d . . . . .
C123 C 0.8746(4) 0.25745(18) 0.19838(10) 0.0301(13) Uani 1 1 d . . . . .
H12D H 0.806809 0.264723 0.193878 0.045 Uiso 1 1 calc R U . . .
H12E H 0.886018 0.223328 0.195496 0.045 Uiso 1 1 calc R U . . .
H12F H 0.915869 0.275705 0.185028 0.045 Uiso 1 1 calc R U . . .
C124 C 0.6491(4) 0.50071(18) 0.18841(12) 0.0323(13) Uani 1 1 d . . . . .
H124 H 0.672196 0.516459 0.171191 0.039 Uiso 1 1 calc R U . . .
C125 C 0.6155(4) 0.52167(18) 0.21300(13) 0.0335(14) Uani 1 1 d . . . . .
H125 H 0.609908 0.554927 0.216482 0.040 Uiso 1 1 calc R U . . .
C126 C 0.5473(4) 0.49521(16) 0.26060(11) 0.0230(11) Uani 1 1 d . . . . .
C127 C 0.4480(4) 0.50520(15) 0.26114(11) 0.0238(12) Uani 1 1 d . . . . .
C128 C 0.3871(4) 0.50169(18) 0.23278(12) 0.0323(13) Uani 1 1 d . . . . .
H12G H 0.407562 0.526161 0.218643 0.048 Uiso 1 1 calc R U . . .
H12H H 0.319126 0.506510 0.237538 0.048 Uiso 1 1 calc R U . . .
H12I H 0.395402 0.470116 0.223863 0.048 Uiso 1 1 calc R U . . .
C129 C 0.4073(4) 0.51677(16) 0.28840(12) 0.0270(9) Uani 1 1 d . . . . .
H129 H 0.340159 0.523210 0.289031 0.032 Uiso 1 1 calc R U . . .
C130 C 0.4613(4) 0.51921(16) 0.31462(12) 0.0295(13) Uani 1 1 d . . . . .
C131 C 0.4167(5) 0.5345(2) 0.34322(13) 0.0439(16) Uani 1 1 d . . . . .
H13D H 0.435360 0.567451 0.347653 0.066 Uiso 1 1 calc R U . . .
H13E H 0.439176 0.513674 0.359436 0.066 Uiso 1 1 calc R U . . .
H13F H 0.346359 0.532424 0.341308 0.066 Uiso 1 1 calc R U . . .
C132 C 0.5593(4) 0.50917(16) 0.31309(11) 0.0263(12) Uani 1 1 d . . . . .
H132 H 0.597285 0.510364 0.330897 0.032 Uiso 1 1 calc R U . . .
C133 C 0.6039(4) 0.49741(16) 0.28643(12) 0.0270(9) Uani 1 1 d . . . . .
C134 C 0.7106(4) 0.48825(19) 0.28550(13) 0.0349(14) Uani 1 1 d . . . . .
H13G H 0.722061 0.454830 0.280330 0.052 Uiso 1 1 calc R U . . .
H13H H 0.739781 0.495066 0.305101 0.052 Uiso 1 1 calc R U . . .
H13I H 0.739638 0.508869 0.270465 0.052 Uiso 1 1 calc R U . . .
C135 C 0.4894(3) 0.21527(15) 0.20973(9) 0.0135(9) Uani 1 1 d . . . . .
C136 C 0.3242(3) 0.29431(14) 0.21156(9) 0.0133(9) Uani 1 1 d . . . . .
C137 C 0.4354(4) 0.16435(16) 0.17440(10) 0.0222(11) Uani 1 1 d . . . . .
H137 H 0.406475 0.152741 0.156474 0.027 Uiso 1 1 calc R U . . .
C138 C 0.4746(4) 0.13805(17) 0.19661(11) 0.0246(12) Uani 1 1 d . . . . .
H138 H 0.478912 0.104297 0.197244 0.030 Uiso 1 1 calc R U . . .
C139 C 0.5554(3) 0.15320(14) 0.24544(10) 0.0159(10) Uani 1 1 d . . . . .
C140 C 0.5003(3) 0.14415(14) 0.27053(10) 0.0158(10) Uani 1 1 d . . . . .
C141 C 0.3932(4) 0.15475(18) 0.27005(12) 0.0283(12) Uani 1 1 d . . . . .
H14A H 0.382879 0.188660 0.265931 0.043 Uiso 1 1 calc R U . . .
H14B H 0.366027 0.146737 0.289460 0.043 Uiso 1 1 calc R U . . .
H14C H 0.361345 0.135696 0.254444 0.043 Uiso 1 1 calc R U . . .
C142 C 0.5469(4) 0.12627(15) 0.29571(10) 0.0211(11) Uani 1 1 d . . . . .
H142 H 0.510227 0.119815 0.312968 0.025 Uiso 1 1 calc R U . . .
C143 C 0.6455(4) 0.11747(15) 0.29655(10) 0.0201(11) Uani 1 1 d . . . . .
C144 C 0.6938(4) 0.09591(18) 0.32367(10) 0.0282(12) Uani 1 1 d . . . . .
H14D H 0.688008 0.117714 0.340612 0.042 Uiso 1 1 calc R U . . .
H14E H 0.762166 0.090427 0.319639 0.042 Uiso 1 1 calc R U . . .
H14F H 0.662781 0.065548 0.328408 0.042 Uiso 1 1 calc R U . . .
C145 C 0.6979(4) 0.12780(16) 0.27118(10) 0.0221(11) Uani 1 1 d . . . . .
H145 H 0.765533 0.122512 0.271491 0.026 Uiso 1 1 calc R U . . .
C146 C 0.6542(4) 0.14566(15) 0.24531(10) 0.0195(11) Uani 1 1 d . . . . .
C147 C 0.7125(4) 0.15650(19) 0.21800(11) 0.0308(13) Uani 1 1 d . . . . .
H14G H 0.686892 0.138271 0.200998 0.046 Uiso 1 1 calc R U . . .
H14H H 0.779968 0.147659 0.221731 0.046 Uiso 1 1 calc R U . . .
H14I H 0.708493 0.190620 0.213541 0.046 Uiso 1 1 calc R U . . .
C148 C 0.2182(3) 0.26744(16) 0.17699(10) 0.0174(10) Uani 1 1 d . . . . .
H148 H 0.193291 0.252945 0.159323 0.021 Uiso 1 1 calc R U . . .
C149 C 0.1661(3) 0.28655(16) 0.19904(10) 0.0193(10) Uani 1 1 d . . . . .
H149 H 0.097813 0.288254 0.199887 0.023 Uiso 1 1 calc R U . . .
C150 C 0.2058(3) 0.33307(16) 0.24516(10) 0.0161(10) Uani 1 1 d . . . . .
C151 C 0.1959(3) 0.38190(16) 0.23997(10) 0.0167(10) Uani 1 1 d . . . . .
C152 C 0.2158(4) 0.40292(16) 0.20975(10) 0.0238(11) Uani 1 1 d . . . . .
H15A H 0.283629 0.397831 0.204891 0.036 Uiso 1 1 calc R U . . .
H15B H 0.202088 0.437156 0.210057 0.036 Uiso 1 1 calc R U . . .
H15C H 0.174570 0.387451 0.194666 0.036 Uiso 1 1 calc R U . . .
C153 C 0.1721(3) 0.41039(17) 0.26394(11) 0.0221(11) Uani 1 1 d . . . . .
H153 H 0.164549 0.443685 0.260923 0.026 Uiso 1 1 calc R U . . .
C154 C 0.1588(3) 0.39174(18) 0.29225(11) 0.0231(11) Uani 1 1 d . . . . .
C155 C 0.1371(4) 0.42457(19) 0.31813(12) 0.0338(13) Uani 1 1 d . . . . .
H15D H 0.191163 0.446545 0.321333 0.051 Uiso 1 1 calc R U . . .
H15E H 0.127662 0.405608 0.336205 0.051 Uiso 1 1 calc R U . . .
H15F H 0.078390 0.442776 0.313594 0.051 Uiso 1 1 calc R U . . .
C156 C 0.1669(3) 0.34291(17) 0.29637(11) 0.0222(11) Uani 1 1 d . . . . .
H156 H 0.156903 0.329881 0.315626 0.027 Uiso 1 1 calc R U . . .
C157 C 0.1895(3) 0.31240(16) 0.27278(10) 0.0190(10) Uani 1 1 d . . . . .
C158 C 0.1976(4) 0.25965(17) 0.27718(11) 0.0270(12) Uani 1 1 d . . . . .
H15G H 0.157566 0.243266 0.262175 0.040 Uiso 1 1 calc R U . . .
H15H H 0.175526 0.251292 0.297170 0.040 Uiso 1 1 calc R U . . .
H15I H 0.264964 0.249894 0.275089 0.040 Uiso 1 1 calc R U . . .
C159 C 0.6298(4) 0.28694(15) 0.26090(9) 0.0144(10) Uani 1 1 d . . . . .
C160 C 0.6655(3) 0.33347(15) 0.26993(10) 0.0165(10) Uani 1 1 d . . . . .
H160 H 0.733106 0.338308 0.277411 0.020 Uiso 1 1 calc R U . . .
C161 C 0.5906(3) 0.36770(15) 0.27531(9) 0.0154(10) Uani 1 1 d . . . . .
H161 H 0.606444 0.398261 0.285740 0.018 Uiso 1 1 calc R U . . .
C162 C 0.4924(3) 0.35243(14) 0.27269(9) 0.0125(9) Uani 1 1 d . . . . .
C163 C 0.4153(3) 0.38976(15) 0.27745(10) 0.0181(10) Uani 1 1 d . . . . .
H16A H 0.433106 0.409516 0.294700 0.027 Uiso 1 1 calc R U . . .
H16B H 0.353501 0.374056 0.281088 0.027 Uiso 1 1 calc R U . . .
H16C H 0.409411 0.409861 0.259643 0.027 Uiso 1 1 calc R U . . .
C164 C 0.4642(3) 0.30344(15) 0.27401(9) 0.0138(9) Uani 1 1 d . . . . .
H164 H 0.402105 0.294049 0.283395 0.017 Uiso 1 1 calc R U . . .
C165 C 0.5385(3) 0.26819(15) 0.26869(9) 0.0138(10) Uani 1 1 d . . . . .
H165 H 0.530891 0.234307 0.275101 0.017 Uiso 1 1 calc R U . . .
B5 B 0.6783(4) 0.4100(2) 0.17361(13) 0.0215(13) Uani 1 1 d . . . . .
B6 B 0.4068(4) 0.25815(18) 0.16894(11) 0.0150(11) Uani 1 1 d . . . . .
C166 C 0.6174(5) 0.0430(2) 0.58497(14) 0.0532(19) Uani 1 1 d . . . . .
H16D H 0.569077 0.053403 0.570161 0.080 Uiso 1 1 calc R U . . .
H16E H 0.592213 0.047608 0.605063 0.080 Uiso 1 1 calc R U . . .
H16F H 0.631700 0.009155 0.581918 0.080 Uiso 1 1 calc R U . . .
C167 C 0.7149(5) 0.0739(2) 0.58127(13) 0.0515(19) Uani 1 1 d . . . . .
H16G H 0.761814 0.065892 0.597379 0.062 Uiso 1 1 calc R U . . .
H16H H 0.744687 0.066835 0.561853 0.062 Uiso 1 1 calc R U . . .
C168 C 0.6884(5) 0.1245(2) 0.58289(16) 0.0562(19) Uani 1 1 d . . . . .
H16I H 0.652271 0.130604 0.601369 0.067 Uiso 1 1 calc R U . . .
H16J H 0.646390 0.133004 0.565636 0.067 Uiso 1 1 calc R U . . .
C169 C 0.7821(5) 0.1560(3) 0.58272(15) 0.063(2) Uani 1 1 d . . . . .
H16K H 0.763162 0.189560 0.585864 0.075 Uiso 1 1 calc R U . . .
H16L H 0.823464 0.146423 0.599904 0.075 Uiso 1 1 calc R U . . .
C170 C 0.8395(5) 0.1535(2) 0.55579(14) 0.0526(18) Uani 1 1 d . . . . .
H17A H 0.874129 0.122628 0.556263 0.063 Uiso 1 1 calc R U . . .
H17B H 0.889081 0.178746 0.557336 0.063 Uiso 1 1 calc R U . . .
C171 C 0.7930(5) 0.1578(3) 0.52594(14) 0.064(2) Uani 1 1 d . . . . .
H17C H 0.842749 0.160252 0.510732 0.096 Uiso 1 1 calc R U . . .
H17D H 0.752554 0.186420 0.525339 0.096 Uiso 1 1 calc R U . . .
H17E H 0.753036 0.129679 0.521990 0.096 Uiso 1 1 calc R U . . .
C172 C 0.2644(6) 0.4486(2) 0.39904(17) 0.071(2) Uani 1 1 d . . . . .
H17F H 0.199676 0.443253 0.390578 0.107 Uiso 1 1 calc R U . . .
H17G H 0.279669 0.482633 0.398291 0.107 Uiso 1 1 calc R U . . .
H17H H 0.266516 0.437704 0.419807 0.107 Uiso 1 1 calc R U . . .
C173 C 0.3378(6) 0.4209(3) 0.3811(2) 0.075(2) Uani 1 1 d . . . . .
H17I H 0.337277 0.432931 0.360302 0.090 Uiso 1 1 calc R U . . .
H17J H 0.402998 0.426381 0.389690 0.090 Uiso 1 1 calc R U . . .
C174 C 0.3183(5) 0.3703(2) 0.38071(16) 0.0565(19) Uani 1 1 d . . . . .
H17K H 0.249214 0.365423 0.375696 0.068 Uiso 1 1 calc R U . . .
H17L H 0.329909 0.357513 0.401036 0.068 Uiso 1 1 calc R U . . .
C175 C 0.3803(5) 0.3407(3) 0.35812(15) 0.061(2) Uani 1 1 d . . . . .
H17M H 0.364260 0.306575 0.360333 0.074 Uiso 1 1 calc R U . . .
H17N H 0.361899 0.350335 0.337557 0.074 Uiso 1 1 calc R U . . .
C176 C 0.4854(5) 0.3466(3) 0.36200(16) 0.061(2) Uani 1 1 d . . . . .
H17O H 0.502266 0.380544 0.359392 0.073 Uiso 1 1 calc R U . . .
H17P H 0.518535 0.328129 0.346379 0.073 Uiso 1 1 calc R U . . .
C177 C 0.5206(6) 0.3302(3) 0.39206(16) 0.070(2) Uani 1 1 d . . . . .
H17Q H 0.591229 0.330653 0.392702 0.104 Uiso 1 1 calc R U . . .
H17R H 0.497736 0.297715 0.395688 0.104 Uiso 1 1 calc R U . . .
H17S H 0.495813 0.351510 0.407453 0.104 Uiso 1 1 calc R U . . .
C178 C 0.8240(14) 0.6199(7) 0.3166(4) 0.060(3) Uani 0.521(11) 1 d . . P A 1
H17T H 0.833730 0.645478 0.331212 0.091 Uiso 0.521(11) 1 calc R U P A 1
H17U H 0.880662 0.598993 0.316761 0.091 Uiso 0.521(11) 1 calc R U P A 1
H17V H 0.766827 0.601355 0.321811 0.091 Uiso 0.521(11) 1 calc R U P A 1
C179 C 0.8119(12) 0.6383(6) 0.2900(4) 0.060(3) Uani 0.521(11) 1 d . . P A 1
H17W H 0.785104 0.670429 0.293566 0.072 Uiso 0.521(11) 1 calc R U P A 1
H17X H 0.758570 0.619630 0.280787 0.072 Uiso 0.521(11) 1 calc R U P A 1
C180 C 0.8830(11) 0.6453(6) 0.2650(3) 0.060(3) Uani 0.521(11) 1 d . . P A 1
H18D H 0.910162 0.677786 0.266727 0.072 Uiso 0.521(11) 1 calc R U P A 1
H18E H 0.847300 0.643462 0.245758 0.072 Uiso 0.521(11) 1 calc R U P A 1
C181 C 0.9665(11) 0.6100(5) 0.2641(3) 0.060(4) Uani 0.521(11) 1 d . . P A 1
H18F H 1.009275 0.619104 0.247623 0.072 Uiso 0.521(11) 1 calc R U P A 1
H18G H 1.004345 0.612912 0.282964 0.072 Uiso 0.521(11) 1 calc R U P A 1
C182 C 0.9383(16) 0.5587(6) 0.2601(5) 0.049(5) Uani 0.521(11) 1 d . . P A 1
H18H H 0.900953 0.548811 0.277660 0.059 Uiso 0.521(11) 1 calc R U P A 1
H18I H 0.894904 0.556447 0.242414 0.059 Uiso 0.521(11) 1 calc R U P A 1
C183 C 1.0188(15) 0.5243(6) 0.2563(3) 0.079(7) Uani 0.521(11) 1 d . . P A 1
H18J H 1.066868 0.538073 0.242972 0.118 Uiso 0.521(11) 1 calc R U P A 1
H18K H 0.993665 0.494734 0.247551 0.118 Uiso 0.521(11) 1 calc R U P A 1
H18L H 1.048986 0.517529 0.275716 0.118 Uiso 0.521(11) 1 calc R U P A 1
C184 C 0.8612(13) 0.6374(7) 0.3194(4) 0.057(5) Uani 0.479(11) 1 d . . P A 2
H18M H 0.893308 0.606858 0.323320 0.085 Uiso 0.479(11) 1 calc R U P A 2
H18N H 0.795634 0.636402 0.327141 0.085 Uiso 0.479(11) 1 calc R U P A 2
H18O H 0.897518 0.663031 0.329233 0.085 Uiso 0.479(11) 1 calc R U P A 2
C185 C 0.8573(13) 0.6457(6) 0.2883(4) 0.053(3) Uani 0.479(11) 1 d . . P A 2
H18P H 0.914334 0.665974 0.284665 0.064 Uiso 0.479(11) 1 calc R U P A 2
H18Q H 0.800891 0.666999 0.285581 0.064 Uiso 0.479(11) 1 calc R U P A 2
C186 C 0.8522(12) 0.6122(5) 0.2606(3) 0.053(3) Uani 0.479(11) 1 d . . P A 2
H18R H 0.786504 0.598698 0.258782 0.064 Uiso 0.479(11) 1 calc R U P A 2
H18S H 0.864001 0.631273 0.242386 0.064 Uiso 0.479(11) 1 calc R U P A 2
C187 C 0.922(2) 0.5732(9) 0.2621(7) 0.053(3) Uani 0.479(11) 1 d . . P A 2
H18T H 0.909851 0.551438 0.245137 0.064 Uiso 0.479(11) 1 calc R U P A 2
H18U H 0.911589 0.555029 0.280706 0.064 Uiso 0.479(11) 1 calc R U P A 2
C188 C 1.0281(9) 0.5890(4) 0.2616(2) 0.029(3) Uani 0.479(11) 1 d . . P A 2
H18V H 1.037246 0.610773 0.244438 0.035 Uiso 0.479(11) 1 calc R U P A 2
H18W H 1.043475 0.607018 0.280023 0.035 Uiso 0.479(11) 1 calc R U P A 2
C189 C 1.0985(11) 0.5471(5) 0.2590(3) 0.038(4) Uani 0.479(11) 1 d . . P A 2
H18X H 1.081034 0.527920 0.241477 0.058 Uiso 0.479(11) 1 calc R U P A 2
H18Y H 1.095146 0.527417 0.276978 0.058 Uiso 0.479(11) 1 calc R U P A 2
H H 1.164217 0.559341 0.256888 0.058 Uiso 0.479(11) 1 calc R U P A 2
H104 H 0.636(3) 0.7309(14) 0.4176(8) 0.000 Uiso 1 1 d . U . . .
H3A H 0.874(3) 0.7056(13) 0.4908(8) 0.004(10) Uiso 1 1 d . . . . .
H4A H 0.697(3) 0.6319(16) 0.5028(10) 0.020(13) Uiso 1 1 d . . . . .
HA H 0.722(4) 0.6978(18) 0.4662(11) 0.043(16) Uiso 1 1 d . . . . .
HB H 0.828(3) 0.6341(16) 0.4584(10) 0.028(14) Uiso 1 1 d . . . . .
H3B H 0.955(4) 0.7332(16) 0.5234(10) 0.028(14) Uiso 1 1 d . . . . .
H2A H 0.702(3) 0.2251(13) 0.3172(8) 0.000 Uiso 1 1 d . U . . .
H1A H 0.934(3) 0.1144(15) 0.3420(9) 0.017(12) Uiso 1 1 d . . . . .
HC H 0.922(3) 0.1847(16) 0.3716(10) 0.023(13) Uiso 1 1 d . . . . .
H2B H 0.781(3) 0.1989(15) 0.3477(9) 0.013(11) Uiso 1 1 d . . . . .
HD H 0.814(3) 0.1302(16) 0.3852(10) 0.026(13) Uiso 1 1 d . . . . .
H49 H 1.012(3) 0.2212(16) 0.4193(9) 0.009(12) Uiso 1 1 d . . . . .
H1B H 0.971(3) 0.0832(16) 0.3083(10) 0.022(13) Uiso 1 1 d . . . . .
H6A H 0.402(3) 0.2579(13) 0.1458(8) 0.000 Uiso 1 1 d . U . . .
H159 H 0.676(3) 0.2645(14) 0.2567(8) 0.001(10) Uiso 1 1 d . . . . .
HE H 0.480(4) 0.358(2) 0.2138(13) 0.061(19) Uiso 1 1 d . . . . .
HF H 0.600(4) 0.3038(17) 0.2055(11) 0.035(15) Uiso 1 1 d . . . . .
H5A H 0.623(4) 0.3798(17) 0.1806(10) 0.030(14) Uiso 1 1 d . . . . .
H6B H 0.464(3) 0.2862(15) 0.1763(9) 0.018(12) Uiso 1 1 d . . . . .
H5B H 0.680(3) 0.4174(16) 0.1496(10) 0.024(13) Uiso 1 1 d . . . . .
H4B H 0.651(3) 0.6098(16) 0.5386(10) 0.028(14) Uiso 1 1 d . . . . .

loop_
_atom_site_aniso_label
_atom_site_aniso_U_11
_atom_site_aniso_U_22
_atom_site_aniso_U_33
_atom_site_aniso_U_23
_atom_site_aniso_U_13
_atom_site_aniso_U_12
Ta1 0.01019(10) 0.01147(9) 0.01323(9) -0.00114(7) -0.00022(7) 0.00073(7)
Ta2 0.00941(10) 0.00950(9) 0.01325(9) -0.00119(7) 0.00000(7) -0.00073(7)
N1 0.014(2) 0.028(2) 0.016(2) 0.0000(17) 0.0009(17) 0.0035(18)
N2 0.016(2) 0.024(2) 0.016(2) -0.0030(16) 0.0005(17) 0.0053(17)
N3 0.024(2) 0.015(2) 0.021(2) -0.0065(16) -0.0018(18) 0.0041(17)
N4 0.024(3) 0.014(2) 0.029(2) -0.0031(17) -0.0003(19) 0.0036(18)
N5 0.018(2) 0.0122(19) 0.0135(19) -0.0002(14) -0.0001(16) -0.0013(16)
N6 0.015(2) 0.0107(18) 0.0138(19) 0.0004(14) 0.0009(16) 0.0002(16)
N7 0.010(2) 0.0128(19) 0.0183(19) -0.0041(15) -0.0016(16) 0.0001(15)
N8 0.011(2) 0.0147(19) 0.019(2) -0.0021(15) 0.0006(16) 0.0003(16)
C1 0.015(3) 0.018(2) 0.021(2) 0.0014(19) -0.003(2) 0.001(2)
C2 0.018(3) 0.019(2) 0.014(2) 0.0007(18) -0.001(2) 0.004(2)
C3 0.031(3) 0.019(3) 0.036(3) -0.017(2) -0.009(3) 0.004(2)
C4 0.041(4) 0.013(2) 0.038(3) -0.009(2) 0.003(3) 0.003(2)
C5 0.026(3) 0.007(2) 0.030(3) 0.0004(19) 0.002(2) 0.002(2)
C6 0.020(3) 0.009(2) 0.038(3) -0.002(2) -0.002(2) 0.001(2)
C7 0.026(3) 0.022(3) 0.041(3) 0.004(2) -0.004(3) 0.002(2)
C8 0.030(3) 0.013(2) 0.026(3) 0.0007(19) -0.003(2) -0.001(2)
C9 0.039(4) 0.016(2) 0.027(3) 0.001(2) 0.002(3) -0.009(2)
C10 0.042(4) 0.041(3) 0.034(3) 0.002(3) 0.004(3) -0.008(3)
C11 0.018(3) 0.015(2) 0.052(4) -0.003(2) 0.004(3) -0.001(2)
C12 0.026(3) 0.007(2) 0.038(3) 0.000(2) 0.000(2) 0.000(2)
C13 0.028(3) 0.024(3) 0.041(3) -0.002(2) -0.009(3) -0.001(2)
C14 0.020(3) 0.039(3) 0.019(3) -0.005(2) 0.002(2) 0.005(2)
C15 0.016(3) 0.046(3) 0.028(3) -0.004(2) 0.008(2) 0.006(2)
C16 0.011(3) 0.025(3) 0.020(2) -0.001(2) 0.002(2) 0.000(2)
C17 0.019(3) 0.026(3) 0.027(3) 0.001(2) 0.002(2) 0.007(2)
C18 0.050(4) 0.033(3) 0.049(4) 0.009(3) -0.015(3) 0.009(3)
C19 0.022(3) 0.020(3) 0.040(3) -0.004(2) 0.004(2) 0.004(2)
C20 0.013(3) 0.033(3) 0.025(3) -0.010(2) 0.002(2) -0.001(2)
C21 0.028(3) 0.044(4) 0.040(3) -0.018(3) 0.006(3) -0.005(3)
C22 0.014(3) 0.032(3) 0.015(2) 0.000(2) 0.002(2) -0.006(2)
C23 0.011(3) 0.024(3) 0.022(2) 0.001(2) 0.002(2) -0.001(2)
C24 0.026(3) 0.028(3) 0.028(3) 0.008(2) -0.002(2) -0.005(2)
C25 0.015(3) 0.013(2) 0.014(2) -0.0048(17) 0.0051(19) 0.0017(19)
C26 0.012(3) 0.011(2) 0.019(2) -0.0011(18) 0.0020(19) 0.0018(18)
C27 0.023(3) 0.017(2) 0.016(2) 0.0022(18) -0.002(2) 0.004(2)
C28 0.022(3) 0.013(2) 0.020(2) 0.0024(18) -0.001(2) -0.003(2)
C29 0.019(3) 0.005(2) 0.017(2) -0.0010(17) 0.001(2) -0.0023(18)
C30 0.023(3) 0.010(2) 0.020(2) 0.0037(18) 0.000(2) -0.0004(19)
C31 0.027(3) 0.039(3) 0.026(3) -0.007(2) 0.009(2) -0.007(3)
C32 0.030(3) 0.016(2) 0.015(2) 0.0018(18) -0.002(2) 0.001(2)
C33 0.029(3) 0.010(2) 0.020(2) 0.0014(18) -0.010(2) 0.002(2)
C34 0.038(4) 0.026(3) 0.037(3) -0.002(2) -0.019(3) 0.000(3)
C35 0.015(3) 0.018(2) 0.034(3) -0.005(2) -0.001(2) 0.002(2)
C36 0.022(3) 0.017(2) 0.020(3) -0.0028(19) 0.004(2) 0.000(2)
C37 0.024(3) 0.041(3) 0.040(3) -0.021(3) 0.013(3) -0.009(3)
C38 0.018(3) 0.017(2) 0.027(3) -0.003(2) -0.006(2) 0.005(2)
C39 0.013(3) 0.023(3) 0.029(3) -0.004(2) 0.000(2) -0.002(2)
C40 0.009(2) 0.020(2) 0.018(2) 0.0016(18) -0.0010(19) 0.0010(19)
C41 0.013(3) 0.019(2) 0.024(3) -0.005(2) 0.003(2) 0.000(2)
C42 0.029(3) 0.021(3) 0.026(3) -0.005(2) 0.003(2) -0.001(2)
C43 0.014(3) 0.024(3) 0.027(3) -0.007(2) 0.004(2) 0.000(2)
C44 0.014(3) 0.022(3) 0.028(3) 0.003(2) 0.006(2) -0.002(2)
C45 0.032(3) 0.032(3) 0.034(3) 0.005(2) 0.004(3) -0.001(3)
C46 0.011(3) 0.018(2) 0.031(3) 0.003(2) 0.004(2) -0.004(2)
C47 0.005(2) 0.020(2) 0.029(3) -0.006(2) 0.003(2) -0.0002(19)
C48 0.023(3) 0.024(3) 0.028(3) -0.005(2) 0.000(2) -0.004(2)
C49 0.022(3) 0.013(2) 0.012(2) -0.0004(18) 0.001(2) -0.012(2)
C50 0.020(3) 0.011(2) 0.015(2) -0.0032(17) -0.001(2) -0.0042(19)
C51 0.014(3) 0.016(2) 0.013(2) -0.0013(17) 0.0019(19) 0.0023(19)
C52 0.017(3) 0.016(2) 0.016(2) 0.0000(18) 0.0057(19) -0.001(2)
C53 0.018(3) 0.018(2) 0.030(3) 0.002(2) 0.001(2) -0.002(2)
C54 0.015(3) 0.013(2) 0.014(2) 0.0028(17) 0.0011(19) -0.0002(19)
C55 0.012(2) 0.019(2) 0.012(2) -0.0027(18) -0.0002(19) 0.0040(19)
B1 0.022(3) 0.024(3) 0.016(3) -0.006(2) -0.002(2) 0.005(2)
B2 0.013(3) 0.013(3) 0.017(3) 0.000(2) 0.001(2) 0.001(2)
Ta3 0.01026(10) 0.01006(9) 0.01316(9) -0.00019(7) -0.00066(7) 0.00081(7)
Ta4 0.01092(10) 0.01029(9) 0.01344(9) 0.00051(7) -0.00127(7) 0.00064(7)
N9 0.009(2) 0.025(2) 0.019(2) -0.0014(16) 0.0000(17) 0.0013(17)
N10 0.014(2) 0.0165(19) 0.0157(19) 0.0037(15) -0.0019(16) -0.0013(16)
N11 0.013(2) 0.017(2) 0.0140(19) -0.0024(15) 0.0001(16) -0.0021(16)
N12 0.017(2) 0.0134(19) 0.0153(19) 0.0014(15) -0.0014(16) -0.0014(16)
N13 0.026(3) 0.0107(19) 0.024(2) 0.0021(16) -0.0009(19) -0.0002(17)
N14 0.022(2) 0.016(2) 0.018(2) 0.0027(16) 0.0013(17) 0.0025(17)
N15 0.011(2) 0.019(2) 0.0146(19) 0.0029(15) 0.0007(16) -0.0015(16)
N16 0.011(2) 0.025(2) 0.0124(19) 0.0034(16) -0.0012(16) -0.0012(17)
C56 0.015(3) 0.016(2) 0.017(2) 0.0004(18) 0.005(2) -0.0010(19)
C57 0.021(3) 0.013(2) 0.015(2) 0.0022(18) 0.001(2) 0.002(2)
C58 0.022(3) 0.017(2) 0.022(3) -0.0050(19) -0.004(2) -0.003(2)
C59 0.026(3) 0.014(2) 0.027(3) -0.005(2) -0.002(2) -0.003(2)
C60 0.017(3) 0.009(2) 0.021(2) -0.0006(18) -0.003(2) -0.0027(19)
C61 0.018(3) 0.020(2) 0.023(3) -0.005(2) -0.001(2) -0.002(2)
C62 0.024(3) 0.045(4) 0.034(3) -0.002(3) 0.005(3) -0.005(3)
C63 0.017(3) 0.020(3) 0.033(3) -0.005(2) 0.000(2) -0.004(2)
C64 0.028(3) 0.014(2) 0.031(3) -0.005(2) -0.011(2) 0.003(2)
C65 0.037(4) 0.029(3) 0.034(3) -0.003(2) -0.013(3) 0.008(3)
C66 0.034(3) 0.015(2) 0.020(2) 0.0019(19) 0.002(2) 0.000(2)
C67 0.021(3) 0.013(2) 0.020(2) -0.0038(18) 0.002(2) 0.000(2)
C68 0.025(3) 0.025(3) 0.031(3) 0.008(2) 0.008(2) 0.003(2)
C69 0.015(3) 0.027(3) 0.017(2) 0.001(2) -0.004(2) -0.003(2)
C70 0.010(3) 0.032(3) 0.030(3) 0.004(2) -0.001(2) 0.000(2)
C71 0.008(2) 0.021(2) 0.023(2) -0.0012(19) 0.003(2) 0.0019(19)
C72 0.010(2) 0.021(2) 0.021(2) 0.0003(19) 0.005(2) 0.0025(19)
C73 0.023(3) 0.021(3) 0.028(3) 0.004(2) 0.003(2) 0.000(2)
C74 0.018(3) 0.025(3) 0.023(3) 0.002(2) 0.002(2) 0.003(2)
C75 0.012(3) 0.024(3) 0.029(3) -0.004(2) 0.004(2) 0.001(2)
C76 0.039(4) 0.034(3) 0.032(3) -0.005(2) 0.005(3) 0.007(3)
C77 0.017(3) 0.022(3) 0.035(3) 0.004(2) -0.001(2) 0.006(2)
C78 0.011(3) 0.028(3) 0.024(3) 0.004(2) 0.005(2) 0.008(2)
C79 0.030(3) 0.032(3) 0.033(3) 0.008(2) 0.004(3) 0.010(3)
C80 0.016(3) 0.016(2) 0.016(2) -0.0003(18) -0.0016(19) 0.0022(19)
C81 0.017(3) 0.018(2) 0.022(3) -0.0008(19) -0.004(2) 0.000(2)
C82 0.015(3) 0.030(3) 0.018(2) 0.008(2) 0.008(2) 0.000(2)
C83 0.017(3) 0.033(3) 0.020(3) 0.003(2) 0.002(2) 0.002(2)
C84 0.006(2) 0.026(3) 0.012(2) 0.0021(18) 0.0005(18) 0.0024(19)
C85 0.016(3) 0.024(3) 0.017(2) -0.0028(19) 0.001(2) 0.000(2)
C86 0.054(4) 0.024(3) 0.029(3) -0.001(2) -0.009(3) -0.001(3)
C87 0.020(3) 0.025(3) 0.027(3) 0.006(2) 0.001(2) 0.002(2)
C88 0.009(3) 0.034(3) 0.017(2) 0.003(2) 0.0032(19) 0.004(2)
C89 0.025(3) 0.056(4) 0.021(3) 0.010(3) 0.000(2) 0.001(3)
C90 0.010(3) 0.032(3) 0.022(3) -0.009(2) -0.001(2) 0.002(2)
C91 0.012(3) 0.021(2) 0.023(3) -0.005(2) -0.001(2) 0.003(2)
C92 0.027(3) 0.020(3) 0.043(3) -0.003(2) -0.006(3) 0.004(2)
C93 0.035(3) 0.019(3) 0.027(3) 0.008(2) 0.002(2) -0.001(2)
C94 0.033(3) 0.015(2) 0.032(3) 0.009(2) 0.008(2) 0.000(2)
C95 0.026(3) 0.008(2) 0.026(3) 0.0019(19) 0.001(2) -0.003(2)
C96 0.026(3) 0.011(2) 0.031(3) 0.002(2) -0.006(2) 0.002(2)
C97 0.029(3) 0.029(3) 0.046(3) -0.003(3) -0.010(3) 0.000(3)
C98 0.022(3) 0.012(2) 0.042(3) 0.002(2) -0.004(2) 0.006(2)
C99 0.034(3) 0.010(2) 0.031(3) -0.003(2) 0.009(2) 0.001(2)
C100 0.049(4) 0.024(3) 0.046(4) -0.006(3) 0.014(3) 0.001(3)
C101 0.034(3) 0.015(2) 0.029(3) -0.004(2) -0.005(2) -0.006(2)
C102 0.023(3) 0.013(2) 0.029(3) 0.000(2) -0.006(2) -0.003(2)
C103 0.032(3) 0.032(3) 0.031(3) -0.002(2) -0.006(3) 0.001(3)
C104 0.020(3) 0.015(2) 0.012(2) 0.0009(18) -0.006(2) 0.005(2)
C105 0.014(3) 0.021(2) 0.009(2) -0.0008(18) -0.0010(19) 0.000(2)
C106 0.015(3) 0.015(2) 0.018(2) -0.0010(18) -0.005(2) -0.0021(19)
C107 0.019(3) 0.016(2) 0.011(2) -0.0054(18) 0.0032(19) 0.003(2)
C108 0.017(3) 0.016(2) 0.029(3) -0.001(2) 0.002(2) 0.003(2)
C109 0.012(3) 0.020(2) 0.016(2) -0.0025(18) 0.0028(19) -0.0027(19)
C110 0.020(3) 0.016(2) 0.012(2) 0.0018(18) -0.0029(19) 0.001(2)
B3 0.013(3) 0.017(3) 0.016(3) 0.001(2) -0.003(2) -0.001(2)
B4 0.016(3) 0.018(3) 0.018(3) 0.007(2) -0.002(2) 0.000(2)
Ta5 0.01015(10) 0.01030(9) 0.01584(9) 0.00218(7) -0.00153(7) -0.00070(7)
Ta6 0.01003(10) 0.00806(8) 0.01392(9) 0.00028(7) -0.00096(7) 0.00006(7)
N17 0.012(2) 0.019(2) 0.026(2) 0.0021(17) 0.0009(17) -0.0011(17)
N18 0.015(2) 0.023(2) 0.023(2) 0.0042(17) 0.0025(18) -0.0019(17)
N19 0.019(2) 0.017(2) 0.028(2) 0.0071(17) -0.0016(19) -0.0010(17)
N20 0.025(3) 0.011(2) 0.034(2) 0.0064(17) 0.003(2) 0.0006(17)
N21 0.018(2) 0.0105(19) 0.021(2) 0.0025(15) -0.0033(17) 0.0021(16)
N22 0.016(2) 0.0118(19) 0.018(2) -0.0028(15) -0.0016(17) 0.0014(16)
N23 0.011(2) 0.0132(19) 0.018(2) 0.0018(15) 0.0007(16) -0.0032(15)
N24 0.009(2) 0.0146(19) 0.0177(19) 0.0001(15) 0.0013(16) -0.0002(15)
C111 0.014(3) 0.014(2) 0.022(2) 0.0010(19) 0.002(2) -0.0035(19)
C112 0.012(3) 0.015(2) 0.027(3) 0.0040(19) -0.001(2) -0.0022(19)
C113 0.021(3) 0.033(3) 0.032(3) 0.010(2) 0.005(2) -0.002(2)
C114 0.014(3) 0.027(3) 0.049(3) 0.012(2) 0.006(3) -0.003(2)
C115 0.013(3) 0.019(2) 0.021(2) 0.0041(19) 0.000(2) 0.0009(19)
C116 0.011(3) 0.026(3) 0.021(3) -0.009(2) -0.001(2) 0.000(2)
C117 0.024(3) 0.033(3) 0.036(3) -0.013(2) -0.005(2) 0.001(2)
C118 0.012(3) 0.040(3) 0.019(2) -0.006(2) -0.004(2) 0.001(2)
C119 0.014(3) 0.032(3) 0.023(3) 0.005(2) -0.002(2) 0.001(2)
C120 0.031(3) 0.044(3) 0.028(3) 0.012(2) 0.004(3) 0.006(3)
C121 0.022(3) 0.017(2) 0.024(3) 0.002(2) 0.000(2) 0.003(2)
C122 0.013(3) 0.025(3) 0.021(2) -0.004(2) -0.002(2) 0.000(2)
C123 0.044(4) 0.027(3) 0.020(3) -0.001(2) -0.005(2) -0.004(3)
C124 0.036(4) 0.021(3) 0.040(3) 0.016(2) 0.001(3) -0.006(2)
C125 0.036(4) 0.018(3) 0.047(4) 0.010(2) 0.008(3) -0.002(2)
C126 0.027(3) 0.010(2) 0.033(3) 0.002(2) 0.004(2) 0.000(2)
C127 0.024(3) 0.007(2) 0.040(3) 0.006(2) -0.003(2) -0.004(2)
C128 0.028(3) 0.022(3) 0.047(3) 0.007(2) -0.007(3) -0.001(2)
C129 0.029(2) 0.0085(16) 0.043(2) 0.0054(15) 0.0013(18) 0.0013(15)
C130 0.038(4) 0.008(2) 0.043(3) 0.004(2) 0.006(3) 0.006(2)
C131 0.049(4) 0.035(3) 0.048(4) 0.003(3) 0.011(3) 0.000(3)
C132 0.034(3) 0.011(2) 0.033(3) 0.001(2) -0.006(3) 0.001(2)
C133 0.029(2) 0.0085(16) 0.043(2) 0.0054(15) 0.0013(18) 0.0013(15)
C134 0.024(3) 0.026(3) 0.055(4) -0.001(3) -0.004(3) -0.001(2)
C135 0.013(3) 0.014(2) 0.013(2) -0.0003(17) 0.0025(19) -0.0014(19)
C136 0.016(3) 0.006(2) 0.019(2) 0.0031(17) -0.0019(19) -0.0016(18)
C137 0.027(3) 0.018(2) 0.021(3) -0.008(2) -0.002(2) -0.001(2)
C138 0.031(3) 0.014(2) 0.028(3) -0.001(2) -0.005(2) -0.001(2)
C139 0.024(3) 0.005(2) 0.018(2) -0.0024(17) -0.005(2) 0.0047(19)
C140 0.021(3) 0.005(2) 0.022(2) -0.0059(17) 0.002(2) -0.0019(18)
C141 0.021(3) 0.024(3) 0.040(3) 0.002(2) 0.001(2) 0.004(2)
C142 0.027(3) 0.014(2) 0.023(3) 0.0007(19) 0.003(2) -0.002(2)
C143 0.030(3) 0.009(2) 0.022(3) -0.0030(18) -0.005(2) -0.003(2)
C144 0.037(3) 0.025(3) 0.022(3) -0.002(2) -0.008(2) 0.001(2)
C145 0.022(3) 0.016(2) 0.029(3) -0.004(2) -0.005(2) 0.001(2)
C146 0.022(3) 0.013(2) 0.024(3) -0.0016(19) 0.000(2) 0.000(2)
C147 0.024(3) 0.038(3) 0.031(3) 0.005(2) 0.007(2) 0.005(2)
C148 0.016(3) 0.019(2) 0.018(2) 0.0020(19) -0.008(2) -0.003(2)
C149 0.009(3) 0.021(2) 0.028(3) -0.001(2) -0.007(2) 0.001(2)
C150 0.009(2) 0.020(2) 0.019(2) -0.0044(19) -0.0034(19) 0.0019(19)
C151 0.007(2) 0.021(2) 0.022(2) -0.0022(19) -0.0025(19) 0.0056(19)
C152 0.027(3) 0.019(3) 0.026(3) 0.001(2) 0.000(2) 0.006(2)
C153 0.017(3) 0.018(2) 0.031(3) -0.003(2) -0.001(2) 0.004(2)
C154 0.009(3) 0.030(3) 0.030(3) -0.007(2) 0.002(2) 0.001(2)
C155 0.029(3) 0.039(3) 0.033(3) -0.010(3) 0.003(3) 0.005(3)
C156 0.017(3) 0.030(3) 0.020(3) 0.001(2) 0.002(2) 0.002(2)
C157 0.012(3) 0.022(3) 0.023(3) 0.000(2) 0.001(2) -0.002(2)
C158 0.028(3) 0.023(3) 0.030(3) 0.002(2) 0.005(2) -0.004(2)
C159 0.019(3) 0.011(2) 0.012(2) 0.0042(17) -0.0044(19) 0.006(2)
C160 0.015(3) 0.017(2) 0.017(2) 0.0015(18) -0.003(2) -0.0018(19)
C161 0.016(3) 0.014(2) 0.016(2) -0.0022(18) -0.0006(19) -0.0044(19)
C162 0.014(3) 0.006(2) 0.018(2) -0.0025(17) 0.0041(19) 0.0002(17)
C163 0.016(3) 0.016(2) 0.022(2) -0.0004(19) 0.000(2) 0.003(2)
C164 0.015(3) 0.011(2) 0.016(2) 0.0003(17) 0.0017(19) -0.0013(19)
C165 0.017(3) 0.009(2) 0.016(2) 0.0023(17) 0.0010(19) -0.0045(18)
B5 0.017(3) 0.027(3) 0.021(3) 0.010(2) 0.000(2) -0.001(2)
B6 0.019(3) 0.018(3) 0.007(2) 0.002(2) -0.002(2) -0.003(2)
C166 0.082(6) 0.030(3) 0.047(4) 0.002(3) 0.000(4) -0.024(3)
C167 0.084(6) 0.039(4) 0.031(3) 0.002(3) 0.005(3) 0.023(4)
C168 0.052(5) 0.058(4) 0.059(4) 0.007(3) 0.010(4) 0.022(4)
C169 0.042(5) 0.088(6) 0.058(5) -0.007(4) -0.001(4) -0.025(4)
C170 0.058(5) 0.052(4) 0.048(4) 0.008(3) -0.002(4) -0.019(4)
C171 0.054(5) 0.091(6) 0.048(4) 0.020(4) -0.003(4) -0.034(4)
C172 0.088(7) 0.039(4) 0.087(6) 0.007(4) -0.027(5) 0.019(4)
C173 0.058(6) 0.055(5) 0.112(7) 0.008(5) -0.020(5) -0.009(4)
C174 0.037(4) 0.063(5) 0.069(5) 0.013(4) -0.009(4) -0.006(3)
C175 0.055(5) 0.079(5) 0.050(4) 0.005(4) 0.004(4) -0.010(4)
C176 0.031(4) 0.080(5) 0.072(5) -0.015(4) 0.000(4) -0.005(4)
C177 0.066(6) 0.079(6) 0.063(5) -0.011(4) -0.009(4) 0.019(4)
C178 0.058(7) 0.061(7) 0.061(6) -0.009(5) -0.005(6) 0.012(5)
C179 0.058(7) 0.061(7) 0.061(6) -0.009(5) -0.005(6) 0.012(5)
C180 0.058(7) 0.061(7) 0.061(6) -0.009(5) -0.005(6) 0.012(5)
C181 0.038(9) 0.064(10) 0.080(11) 0.007(8) 0.004(8) 0.005(8)
C182 0.040(12) 0.061(14) 0.046(8) -0.013(10) -0.002(8) -0.022(10)
C183 0.128(19) 0.058(10) 0.051(9) 0.018(7) 0.030(11) 0.041(11)
C184 0.048(12) 0.093(15) 0.029(8) 0.006(9) -0.002(8) 0.009(9)
C185 0.062(8) 0.042(6) 0.055(6) -0.011(5) 0.008(5) 0.005(5)
C186 0.062(8) 0.042(6) 0.055(6) -0.011(5) 0.008(5) 0.005(5)
C187 0.062(8) 0.042(6) 0.055(6) -0.011(5) 0.008(5) 0.005(5)
C188 0.037(8) 0.026(6) 0.026(6) 0.003(5) 0.002(5) 0.007(6)
C189 0.047(9) 0.033(7) 0.036(7) 0.005(6) 0.012(7) 0.009(6)

loop_
_atom_type_symbol
_atom_type_description
_atom_type_scat_dispersion_real
_atom_type_scat_dispersion_imag
_atom_type_scat_source
C C 0.0033 0.0016 'International Tables Vol C Tables 4.2.6.8 and 6.1.1.4'
H H 0.0000 0.0000 'International Tables Vol C Tables 4.2.6.8 and 6.1.1.4'
B B 0.0013 0.0007 'International Tables Vol C Tables 4.2.6.8 and 6.1.1.4'
N N 0.0061 0.0033 'International Tables Vol C Tables 4.2.6.8 and 6.1.1.4'
Ta Ta -0.7052 6.5227 'International Tables Vol C Tables 4.2.6.8 and 6.1.1.4'

loop_
_geom_angle_atom_site_label_1
_geom_angle_atom_site_label_2
_geom_angle_atom_site_label_3
_geom_angle
Ta2 Ta1 C49 59.34(11)
C1 Ta1 Ta2 130.27(12)
C1 Ta1 C49 155.09(15)
C2 Ta1 Ta2 132.06(11)
C2 Ta1 C1 87.97(16)
C2 Ta1 C49 99.40(16)
C54 Ta1 Ta2 88.70(11)
C54 Ta1 C1 96.11(16)
C54 Ta1 C2 118.50(16)
C54 Ta1 C49 59.43(15)
C55 Ta1 Ta2 88.92(11)
C55 Ta1 C1 123.27(16)
C55 Ta1 C2 91.26(16)
C55 Ta1 C49 33.65(15)
C55 Ta1 C54 37.75(16)
Ta1 Ta2 C52 61.29(9)
C25 Ta2 Ta1 133.13(11)
C25 Ta2 C26 87.35(16)
C25 Ta2 C49 97.60(15)
C25 Ta2 C52 147.01(14)
C26 Ta2 Ta1 130.64(10)
C26 Ta2 C49 155.35(15)
C26 Ta2 C52 102.06(15)
C49 Ta2 Ta1 60.36(10)
C49 Ta2 C52 61.61(14)
C50 Ta2 Ta1 89.13(12)
C50 Ta2 C25 89.37(16)
C50 Ta2 C26 123.49(16)
C50 Ta2 C49 33.13(15)
C50 Ta2 C51 37.59(16)
C50 Ta2 C52 58.94(14)
C51 Ta2 Ta1 88.99(11)
C51 Ta2 C25 116.12(15)
C51 Ta2 C26 96.71(16)
C51 Ta2 C49 59.40(16)
C51 Ta2 C52 32.08(14)
C2 N1 C15 110.6(4)
C2 N1 C16 124.1(4)
C15 N1 C16 125.0(4)
C2 N2 C14 111.4(4)
C2 N2 B1 114.7(4)
C14 N2 B1 133.9(4)
C1 N3 C3 110.8(4)
C1 N3 B1 116.8(4)
C3 N3 B1 132.4(4)
C1 N4 C4 111.0(4)
C1 N4 C5 126.1(4)
C4 N4 C5 122.7(4)
C25 N5 C28 109.6(4)
C25 N5 C29 127.0(4)
C28 N5 C29 122.8(4)
C25 N6 C27 111.2(4)
C25 N6 B2 116.0(4)
C27 N6 B2 132.4(4)
C26 N7 C38 110.8(4)
C26 N7 B2 116.3(4)
C38 N7 B2 132.8(4)
C26 N8 C39 110.4(4)
C26 N8 C40 125.1(4)
C39 N8 C40 124.1(4)
N3 C1 Ta1 108.2(3)
N3 C1 N4 104.2(4)
N4 C1 Ta1 147.6(3)
N1 C2 Ta1 144.9(3)
N2 C2 Ta1 110.6(3)
N2 C2 N1 104.3(4)
C4 C3 N3 107.7(4)
C3 C4 N4 106.3(4)
C6 C5 N4 119.4(5)
C6 C5 C12 122.1(5)
C12 C5 N4 118.5(4)
C5 C6 C7 121.2(5)
C5 C6 C8 117.8(5)
C8 C6 C7 121.0(5)
C9 C8 C6 121.5(5)
C8 C9 C10 119.7(5)
C8 C9 C11 118.1(5)
C11 C9 C10 122.2(5)
C12 C11 C9 122.1(5)
C5 C12 C13 121.0(5)
C11 C12 C5 118.2(5)
C11 C12 C13 120.8(5)
C15 C14 N2 107.2(4)
C14 C15 N1 106.5(5)
C17 C16 N1 118.3(4)
C23 C16 N1 119.5(4)
C23 C16 C17 122.1(4)
C16 C17 C18 119.4(5)
C19 C17 C16 118.7(5)
C19 C17 C18 122.0(5)
C17 C19 C20 121.3(5)
C19 C20 C21 120.6(5)
C19 C20 C22 118.7(4)
C22 C20 C21 120.6(5)
C20 C22 C23 121.3(4)
C16 C23 C22 117.8(4)
C16 C23 C24 121.1(4)
C22 C23 C24 121.1(4)
N5 C25 Ta2 145.2(3)
N6 C25 Ta2 108.9(3)
N6 C25 N5 104.9(4)
N7 C26 Ta2 107.9(3)
N7 C26 N8 104.6(4)
N8 C26 Ta2 147.3(3)
C28 C27 N6 106.9(4)
C27 C28 N5 107.3(4)
C30 C29 N5 120.2(4)
C30 C29 C36 122.1(4)
C36 C29 N5 117.7(4)
C29 C30 C31 121.4(4)
C29 C30 C32 117.3(4)
C32 C30 C31 121.3(4)
C33 C32 C30 122.6(4)
C32 C33 C34 121.6(4)
C32 C33 C35 118.2(4)
C35 C33 C34 120.2(5)
C33 C35 C36 121.7(5)
C29 C36 C37 120.8(4)
C35 C36 C29 118.0(4)
C35 C36 C37 121.2(5)
C39 C38 N7 107.6(4)
C38 C39 N8 106.7(4)
C41 C40 N8 119.7(4)
C41 C40 C47 121.9(4)
C47 C40 N8 118.5(4)
C40 C41 C42 120.5(4)
C40 C41 C43 118.0(4)
C43 C41 C42 121.5(4)
C41 C43 C44 121.7(4)
C43 C44 C45 120.7(4)
C46 C44 C43 118.1(4)
C46 C44 C45 121.1(4)
C47 C46 C44 122.0(4)
C40 C47 C48 120.7(4)
C46 C47 C40 118.1(4)
C46 C47 C48 121.1(4)
Ta2 C49 Ta1 60.29(10)
C50 C49 Ta1 111.8(3)
C50 C49 Ta2 59.1(2)
C50 C49 C55 124.7(4)
C55 C49 Ta1 57.7(2)
C55 C49 Ta2 111.1(3)
C49 C50 Ta2 87.8(3)
C49 C50 C51 115.4(4)
C51 C50 Ta2 72.2(2)
C50 C51 Ta2 70.2(2)
C52 C51 Ta2 91.5(3)
C52 C51 C50 117.4(4)
C51 C52 Ta2 56.4(2)
C51 C52 C53 117.8(4)
C51 C52 C54 122.4(4)
C53 C52 Ta2 121.0(3)
C54 C52 Ta2 106.6(3)
C54 C52 C53 117.0(4)
C52 C54 Ta1 91.9(3)
C55 C54 Ta1 69.9(2)
C55 C54 C52 117.5(4)
C49 C55 Ta1 88.7(3)
C54 C55 Ta1 72.3(2)
C54 C55 C49 114.4(4)
N3 B1 N2 110.2(4)
N6 B2 N7 108.9(4)
Ta4 Ta3 C107 61.74(10)
C56 Ta3 Ta4 132.68(11)
C56 Ta3 C57 86.98(16)
C56 Ta3 C104 98.48(15)
C56 Ta3 C107 147.85(14)
C57 Ta3 Ta4 132.02(11)
C57 Ta3 C104 153.49(15)
C57 Ta3 C107 100.73(15)
C104 Ta3 Ta4 59.87(10)
C104 Ta3 C107 61.72(14)
C109 Ta3 Ta4 89.38(12)
C109 Ta3 C56 116.58(16)
C109 Ta3 C57 94.86(16)
C109 Ta3 C104 59.44(16)
C109 Ta3 C107 32.32(14)
C110 Ta3 Ta4 88.98(12)
C110 Ta3 C56 90.00(16)
C110 Ta3 C57 121.68(16)
C110 Ta3 C104 33.16(15)
C110 Ta3 C107 59.29(15)
C110 Ta3 C109 37.72(16)
C80 Ta4 Ta3 131.62(11)
C80 Ta4 C81 86.94(16)
C80 Ta4 C104 97.45(15)
C81 Ta4 Ta3 131.13(12)
C81 Ta4 C104 157.15(15)
C104 Ta4 Ta3 60.00(11)
C105 Ta4 Ta3 89.23(12)
C105 Ta4 C80 90.07(16)
C105 Ta4 C81 124.44(16)
C105 Ta4 C104 33.70(15)
C105 Ta4 C106 37.97(16)
C106 Ta4 Ta3 88.22(12)
C106 Ta4 C80 118.31(16)
C106 Ta4 C81 98.46(16)
C106 Ta4 C104 59.71(15)
C57 N9 C70 110.2(4)
C57 N9 C71 126.1(4)
C70 N9 C71 123.3(4)
C57 N10 C69 111.0(4)
C57 N10 B3 116.8(4)
C69 N10 B3 131.6(4)
C56 N11 C58 111.2(4)
C56 N11 B3 116.1(4)
C58 N11 B3 132.3(4)
C56 N12 C59 109.9(4)
C56 N12 C60 125.7(4)
C59 N12 C60 123.4(4)
C81 N13 C94 109.7(4)
C81 N13 C95 124.9(4)
C94 N13 C95 124.5(4)
C81 N14 C93 110.2(4)
C81 N14 B4 117.4(4)
C93 N14 B4 132.4(4)
C80 N15 C82 111.2(4)
C80 N15 B4 114.9(4)
C82 N15 B4 133.6(4)
C80 N16 C83 110.9(4)
C80 N16 C84 124.8(4)
C83 N16 C84 124.4(4)
N11 C56 Ta3 109.2(3)
N11 C56 N12 104.7(4)
N12 C56 Ta3 145.3(3)
N9 C57 Ta3 146.0(3)
N10 C57 Ta3 108.0(3)
N10 C57 N9 104.8(4)
C59 C58 N11 107.3(4)
C58 C59 N12 106.9(4)
C61 C60 N12 117.3(4)
C61 C60 C67 122.2(4)
C67 C60 N12 120.5(4)
C60 C61 C62 120.1(4)
C60 C61 C63 118.3(4)
C63 C61 C62 121.6(5)
C61 C63 C64 121.6(5)
C63 C64 C65 120.8(5)
C66 C64 C63 118.1(5)
C66 C64 C65 121.0(5)
C64 C66 C67 122.6(4)
C60 C67 C68 120.6(4)
C66 C67 C60 117.1(4)
C66 C67 C68 122.3(4)
C70 C69 N10 107.2(4)
C69 C70 N9 106.8(4)
C72 C71 N9 119.2(4)
C78 C71 N9 118.6(4)
C78 C71 C72 122.2(4)
C71 C72 C73 120.6(4)
C74 C72 C71 117.4(4)
C74 C72 C73 121.9(4)
C72 C74 C75 121.9(4)
C74 C75 C76 120.9(4)
C77 C75 C74 118.4(4)
C77 C75 C76 120.7(5)
C75 C77 C78 121.9(5)
C71 C78 C79 120.7(4)
C77 C78 C71 118.0(4)
C77 C78 C79 121.2(4)
N15 C80 Ta4 111.2(3)
N15 C80 N16 104.1(4)
N16 C80 Ta4 144.6(3)
N13 C81 Ta4 145.8(3)
N14 C81 Ta4 108.6(3)
N14 C81 N13 105.4(4)
C83 C82 N15 107.3(4)
C82 C83 N16 106.5(4)
C85 C84 N16 119.4(4)
C85 C84 C91 122.6(4)
C91 C84 N16 118.0(4)
C84 C85 C86 120.7(4)
C84 C85 C87 118.1(4)
C87 C85 C86 121.3(4)
C88 C87 C85 121.8(5)
C87 C88 C89 120.3(5)
C87 C88 C90 118.2(4)
C90 C88 C89 121.5(5)
C91 C90 C88 122.1(4)
C84 C91 C92 121.1(4)
C90 C91 C84 117.2(4)
C90 C91 C92 121.6(4)
C94 C93 N14 107.9(4)
C93 C94 N13 106.8(4)
C96 C95 N13 117.3(4)
C102 C95 N13 120.4(5)
C102 C95 C96 122.3(5)
C95 C96 C97 120.6(5)
C98 C96 C95 117.8(5)
C98 C96 C97 121.6(5)
C96 C98 C99 121.8(5)
C98 C99 C100 119.7(5)
C101 C99 C98 118.0(5)
C101 C99 C100 122.3(5)
C102 C101 C99 122.2(5)
C95 C102 C101 117.8(5)
C95 C102 C103 121.2(5)
C101 C102 C103 121.0(4)
Ta4 C104 Ta3 60.13(9)
C105 C104 Ta3 110.6(3)
C105 C104 Ta4 58.0(2)
C110 C104 Ta3 57.9(2)
C110 C104 Ta4 111.1(3)
C110 C104 C105 124.5(4)
C104 C105 Ta4 88.3(3)
C104 C105 C106 114.3(4)
C106 C105 Ta4 72.0(2)
C105 C106 Ta4 70.1(2)
C107 C106 Ta4 92.7(3)
C107 C106 C105 117.7(4)
C106 C107 Ta3 106.8(3)
C106 C107 C108 117.0(4)
C108 C107 Ta3 120.3(3)
C109 C107 Ta3 56.8(2)
C109 C107 C106 122.8(4)
C109 C107 C108 117.5(4)
C107 C109 Ta3 90.9(3)
C107 C109 C110 117.3(4)
C110 C109 Ta3 70.1(2)
C104 C110 Ta3 88.9(3)
C104 C110 C109 115.6(4)
C109 C110 Ta3 72.2(2)
N10 B3 N11 108.0(4)
N14 B4 N15 110.0(4)
C111 Ta5 Ta6 132.23(11)
C111 Ta5 C112 88.03(16)
C111 Ta5 C159 98.82(16)
C112 Ta5 Ta6 133.21(12)
C112 Ta5 C159 150.46(15)
C159 Ta5 Ta6 58.83(10)
C160 Ta5 Ta6 88.82(12)
C160 Ta5 C111 90.21(17)
C160 Ta5 C112 118.00(16)
C160 Ta5 C159 34.08(15)
C160 Ta5 C161 37.85(16)
C161 Ta5 Ta6 88.49(11)
C161 Ta5 C111 117.63(16)
C161 Ta5 C112 91.62(16)
C161 Ta5 C159 59.69(15)
C135 Ta6 Ta5 133.19(11)
C135 Ta6 C136 88.03(15)
C135 Ta6 C159 95.92(15)
C136 Ta6 Ta5 131.38(10)
C136 Ta6 C159 154.99(15)
C159 Ta6 Ta5 60.02(10)
C164 Ta6 Ta5 88.87(11)
C164 Ta6 C135 114.51(15)
C164 Ta6 C136 95.81(16)
C164 Ta6 C159 60.09(16)
C165 Ta6 Ta5 89.17(11)
C165 Ta6 C135 87.27(15)
C165 Ta6 C136 122.49(16)
C165 Ta6 C159 33.66(15)
C165 Ta6 C164 37.93(16)
C111 N17 C114 110.8(4)
C111 N17 C115 124.2(4)
C114 N17 C115 124.1(4)
C111 N18 C113 110.3(4)
C111 N18 B5 115.5(4)
C113 N18 B5 134.1(4)
C112 N19 C124 111.0(4)
C112 N19 B5 116.9(4)
C124 N19 B5 132.0(4)
C112 N20 C125 110.4(4)
C112 N20 C126 128.1(4)
C125 N20 C126 121.5(4)
C135 N21 C138 109.9(4)
C135 N21 C139 128.1(4)
C138 N21 C139 122.0(4)
C135 N22 C137 111.2(4)
C135 N22 B6 116.1(4)
C137 N22 B6 132.3(4)
C136 N23 C148 111.1(4)
C136 N23 B6 116.8(4)
C148 N23 B6 132.1(4)
C136 N24 C149 110.0(4)
C136 N24 C150 125.5(4)
C149 N24 C150 123.7(4)
N17 C111 Ta5 145.1(3)
N18 C111 Ta5 109.5(3)
N18 C111 N17 104.9(4)
N19 C112 Ta5 108.1(3)
N19 C112 N20 104.4(4)
N20 C112 Ta5 147.2(3)
C114 C113 N18 107.9(4)
C113 C114 N17 106.2(5)
C116 C115 N17 120.2(4)
C122 C115 N17 117.6(4)
C122 C115 C116 122.2(4)
C115 C116 C117 121.1(4)
C118 C116 C115 117.6(4)
C118 C116 C117 121.3(4)
C119 C118 C116 122.0(4)
C118 C119 C120 121.4(5)
C118 C119 C121 118.6(4)
C121 C119 C120 120.0(5)
C119 C121 C122 121.9(4)
C115 C122 C123 120.8(4)
C121 C122 C115 117.6(4)
C121 C122 C123 121.5(4)
C125 C124 N19 107.6(4)
C124 C125 N20 106.7(5)
C127 C126 N20 118.4(5)
C133 C126 N20 120.3(5)
C133 C126 C127 121.2(5)
C126 C127 C128 120.3(5)
C129 C127 C126 118.2(5)
C129 C127 C128 121.5(5)
C130 C129 C127 122.3(5)
C129 C130 C131 121.1(5)
C129 C130 C132 117.6(5)
C132 C130 C131 121.3(5)
C130 C132 C133 122.6(5)
C126 C133 C132 118.1(5)
C126 C133 C134 120.8(5)
C132 C133 C134 121.0(5)
N21 C135 Ta6 145.2(3)
N22 C135 Ta6 109.1(3)
N22 C135 N21 105.0(4)
N23 C136 Ta6 107.9(3)
N23 C136 N24 104.8(4)
N24 C136 Ta6 146.8(3)
C138 C137 N22 106.7(4)
C137 C138 N21 107.2(4)
C140 C139 N21 119.0(4)
C146 C139 N21 118.9(4)
C146 C139 C140 122.1(4)
C139 C140 C141 120.2(4)
C142 C140 C139 118.0(4)
C142 C140 C141 121.8(4)
C140 C142 C143 122.1(4)
C142 C143 C144 121.2(4)
C145 C143 C142 117.9(4)
C145 C143 C144 120.9(5)
C143 C145 C146 122.0(5)
C139 C146 C145 117.9(4)
C139 C146 C147 121.0(4)
C145 C146 C147 121.1(5)
C149 C148 N23 107.5(4)
C148 C149 N24 106.7(4)
C151 C150 N24 117.8(4)
C157 C150 N24 119.4(4)
C157 C150 C151 122.8(4)
C150 C151 C152 121.0(4)
C153 C151 C150 117.5(4)
C153 C151 C152 121.4(4)
C151 C153 C154 121.9(4)
C153 C154 C155 120.1(5)
C156 C154 C153 118.9(4)
C156 C154 C155 121.0(5)
C154 C156 C157 121.5(4)
C150 C157 C156 117.3(4)
C150 C157 C158 121.2(4)
C156 C157 C158 121.5(4)
Ta6 C159 Ta5 61.15(9)
C160 C159 Ta5 58.0(2)
C160 C159 Ta6 112.1(3)
C165 C159 Ta5 112.7(3)
C165 C159 Ta6 59.5(2)
C165 C159 C160 124.5(4)
C159 C160 Ta5 88.0(3)
C161 C160 Ta5 72.6(2)
C161 C160 C159 113.8(4)
C160 C161 Ta5 69.5(2)
C162 C161 Ta5 93.3(3)
C162 C161 C160 118.4(4)
C161 C162 C163 117.0(4)
C161 C162 C164 123.0(4)
C164 C162 C163 117.7(4)
C162 C164 Ta6 92.5(3)
C162 C164 C165 116.9(4)
C165 C164 Ta6 69.1(2)
C159 C165 Ta6 86.9(3)
C159 C165 C164 115.2(4)
C164 C165 Ta6 73.0(2)
N19 B5 N18 109.6(4)
N23 B6 N22 109.3(4)
C168 C167 C166 107.7(6)
C167 C168 C169 109.6(6)
C170 C169 C168 116.1(6)
C169 C170 C171 120.5(6)
C174 C173 C172 112.4(7)
C173 C174 C175 114.8(6)
C176 C175 C174 114.5(6)
C175 C176 C177 112.3(6)
C178 C179 C180 130.3(16)
C179 C180 C181 116.1(13)
C182 C181 C180 115.4(16)
C183 C182 C181 116.2(19)
C184 C185 C186 133.3(15)
C187 C186 C185 113.0(18)
C186 C187 C188 115(2)
C189 C188 C187 112.9(13)

loop_
_geom_bond_atom_site_label_1
_geom_bond_atom_site_label_2
_geom_bond_distance
Ta1 Ta2 2.6139(3)
Ta1 C1 2.303(4)
Ta1 C2 2.275(5)
Ta1 C49 2.616(4)
Ta1 C54 2.243(4)
Ta1 C55 2.211(4)
Ta2 C25 2.277(4)
Ta2 C26 2.315(5)
Ta2 C49 2.589(5)
Ta2 C50 2.223(4)
Ta2 C51 2.249(4)
Ta2 C52 2.698(4)
N1 C2 1.367(6)
N1 C15 1.391(6)
N1 C16 1.443(6)
N2 C2 1.355(5)
N2 C14 1.373(6)
N2 B1 1.549(7)
N3 C1 1.362(6)
N3 C3 1.379(6)
N3 B1 1.544(7)
N4 C1 1.364(6)
N4 C4 1.390(6)
N4 C5 1.438(6)
N5 C25 1.374(5)
N5 C28 1.388(5)
N5 C29 1.439(5)
N6 C25 1.355(6)
N6 C27 1.374(5)
N6 B2 1.540(6)
N7 C26 1.357(5)
N7 C38 1.382(6)
N7 B2 1.540(6)
N8 C26 1.371(6)
N8 C39 1.393(6)
N8 C40 1.436(5)
C3 C4 1.342(7)
C5 C6 1.382(7)
C5 C12 1.389(7)
C6 C7 1.508(7)
C6 C8 1.396(7)
C8 C9 1.386(7)
C9 C10 1.524(7)
C9 C11 1.391(7)
C11 C12 1.370(7)
C12 C13 1.513(7)
C14 C15 1.348(7)
C16 C17 1.388(6)
C16 C23 1.382(6)
C17 C18 1.519(7)
C17 C19 1.384(7)
C19 C20 1.387(7)
C20 C21 1.511(7)
C20 C22 1.393(7)
C22 C23 1.402(6)
C23 C24 1.498(6)
C27 C28 1.349(6)
C29 C30 1.386(6)
C29 C36 1.389(7)
C30 C31 1.495(7)
C30 C32 1.392(6)
C32 C33 1.375(7)
C33 C34 1.516(6)
C33 C35 1.384(6)
C35 C36 1.388(6)
C36 C37 1.504(6)
C38 C39 1.341(7)
C40 C41 1.387(6)
C40 C47 1.397(6)
C41 C42 1.519(6)
C41 C43 1.391(6)
C43 C44 1.393(6)
C44 C45 1.517(7)
C44 C46 1.389(7)
C46 C47 1.380(6)
C47 C48 1.508(6)
C49 C50 1.416(7)
C49 C55 1.450(6)
C50 C51 1.441(6)
C51 C52 1.433(6)
C52 C53 1.499(6)
C52 C54 1.446(6)
C54 C55 1.441(6)
Ta3 Ta4 2.6142(3)
Ta3 C56 2.276(4)
Ta3 C57 2.305(5)
Ta3 C104 2.611(5)
Ta3 C107 2.678(4)
Ta3 C109 2.240(4)
Ta3 C110 2.212(4)
Ta4 C80 2.263(5)
Ta4 C81 2.304(5)
Ta4 C104 2.607(4)
Ta4 C105 2.212(4)
Ta4 C106 2.237(4)
N9 C57 1.365(6)
N9 C70 1.395(6)
N9 C71 1.433(6)
N10 C57 1.357(5)
N10 C69 1.377(6)
N10 B3 1.540(7)
N11 C56 1.356(6)
N11 C58 1.378(6)
N11 B3 1.541(6)
N12 C56 1.370(5)
N12 C59 1.400(6)
N12 C60 1.438(6)
N13 C81 1.366(6)
N13 C94 1.402(6)
N13 C95 1.438(6)
N14 C81 1.356(6)
N14 C93 1.387(6)
N14 B4 1.540(6)
N15 C80 1.364(5)
N15 C82 1.371(6)
N15 B4 1.542(6)
N16 C80 1.366(6)
N16 C83 1.387(6)
N16 C84 1.445(5)
C58 C59 1.341(6)
C60 C61 1.389(7)
C60 C67 1.395(6)
C61 C62 1.505(7)
C61 C63 1.389(7)
C63 C64 1.390(7)
C64 C65 1.508(7)
C64 C66 1.387(7)
C66 C67 1.394(7)
C67 C68 1.500(7)
C69 C70 1.346(7)
C71 C72 1.404(6)
C71 C78 1.393(6)
C72 C73 1.499(6)
C72 C74 1.389(6)
C74 C75 1.401(6)
C75 C76 1.508(7)
C75 C77 1.384(7)
C77 C78 1.390(7)
C78 C79 1.512(6)
C82 C83 1.351(6)
C84 C85 1.374(6)
C84 C91 1.401(6)
C85 C86 1.512(7)
C85 C87 1.390(6)
C87 C88 1.386(7)
C88 C89 1.504(6)
C88 C90 1.390(7)
C90 C91 1.386(6)
C91 C92 1.503(6)
C93 C94 1.333(7)
C95 C96 1.403(7)
C95 C102 1.382(6)
C96 C97 1.507(7)
C96 C98 1.377(7)
C98 C99 1.400(7)
C99 C100 1.509(7)
C99 C101 1.389(7)
C101 C102 1.387(7)
C102 C103 1.504(7)
C104 C105 1.447(6)
C104 C110 1.428(7)
C105 C106 1.448(6)
C106 C107 1.439(6)
C107 C108 1.500(6)
C107 C109 1.432(6)
C109 C110 1.440(6)
Ta5 Ta6 2.6193(3)
Ta5 C111 2.273(5)
Ta5 C112 2.300(4)
Ta5 C159 2.590(4)
Ta5 C160 2.197(4)
Ta5 C161 2.238(4)
Ta6 C135 2.283(4)
Ta6 C136 2.311(5)
Ta6 C159 2.559(4)
Ta6 C164 2.258(4)
Ta6 C165 2.207(4)
N17 C111 1.362(6)
N17 C114 1.386(6)
N17 C115 1.445(6)
N18 C111 1.361(6)
N18 C113 1.376(6)
N18 B5 1.542(7)
N19 C112 1.358(6)
N19 C124 1.375(6)
N19 B5 1.541(7)
N20 C112 1.369(6)
N20 C125 1.390(6)
N20 C126 1.433(6)
N21 C135 1.365(5)
N21 C138 1.390(6)
N21 C139 1.446(5)
N22 C135 1.351(5)
N22 C137 1.380(5)
N22 B6 1.542(6)
N23 C136 1.354(5)
N23 C148 1.374(6)
N23 B6 1.536(7)
N24 C136 1.369(6)
N24 C149 1.397(6)
N24 C150 1.439(5)
C113 C114 1.350(7)
C115 C116 1.393(6)
C115 C122 1.391(6)
C116 C117 1.510(6)
C116 C118 1.389(7)
C118 C119 1.380(7)
C119 C120 1.512(7)
C119 C121 1.385(6)
C121 C122 1.388(6)
C122 C123 1.504(6)
C124 C125 1.340(7)
C126 C127 1.406(7)
C126 C133 1.390(7)
C127 C128 1.518(7)
C127 C129 1.393(7)
C129 C130 1.385(7)
C130 C131 1.496(7)
C130 C132 1.391(7)
C132 C133 1.394(7)
C133 C134 1.504(7)
C137 C138 1.347(6)
C139 C140 1.394(6)
C139 C146 1.387(7)
C140 C141 1.515(7)
C140 C142 1.386(6)
C142 C143 1.390(7)
C143 C144 1.506(6)
C143 C145 1.390(7)
C145 C146 1.393(6)
C146 C147 1.509(7)
C148 C149 1.345(6)
C150 C151 1.397(6)
C150 C157 1.390(6)
C151 C152 1.507(6)
C151 C153 1.384(6)
C153 C154 1.388(7)
C154 C155 1.516(7)
C154 C156 1.388(7)
C156 C157 1.400(6)
C157 C158 1.498(6)
C159 C160 1.452(6)
C159 C165 1.420(6)
C160 C161 1.439(6)
C161 C162 1.431(6)
C162 C163 1.515(6)
C162 C164 1.432(6)
C164 C165 1.452(6)
C166 C167 1.618(9)
C167 C168 1.471(8)
C168 C169 1.571(9)
C169 C170 1.459(9)
C170 C171 1.481(8)
C172 C173 1.523(10)
C173 C174 1.446(9)
C174 C175 1.576(9)
C175 C176 1.474(9)
C176 C177 1.498(9)
C178 C179 1.31(2)
C179 C180 1.52(2)
C180 C181 1.525(19)
C181 C182 1.50(2)
C182 C183 1.49(2)
C184 C185 1.41(2)
C185 C186 1.56(2)
C186 C187 1.46(3)
C187 C188 1.54(4)
C188 C189 1.534(16)
